data_7251051
loop_
_publ_author_name
'Madu, Shadrack J.'
'Wang, Ke'
'F\'abi\'an, L\'aszl\'o'
'Li, Mingzhong'

_publ_section_title
;
 Novel multicomponent crystal forms of artesunate
;
_journal_issue 44
_journal_name_full CrystEngComm
_journal_page_first 7146
_journal_page_last 7169
_journal_paper_doi 10.1039/D5CE00279F
_journal_volume 27
_journal_year 2025
_chemical_absolute_configuration rmad
_chemical_formula_moiety 'C19 H28 O8, C12 H8 N2'
_chemical_formula_sum 'C31 H36 N2 O8'
_chemical_formula_weight 564.62
_chemical_name_common 'artesunate 1,10-phenanthroline'
_space_group_crystal_system monoclinic
_space_group_IT_number 4
_space_group_name_Hall 'P 2yb'
_space_group_name_H-M_alt 'P 1 21 1'
_atom_sites_solution_hydrogens geom
_atom_sites_solution_primary dual
_audit_creation_date 2023-09-05
_audit_creation_method
;
Olex2 1.5
(compiled 2023.08.24 svn.re1ec141 for OlexSys, GUI svn.r6817)
;
_audit_update_record
;
2025-02-26 deposited with the CCDC.	2025-10-15 downloaded from the CCDC.
;
_cell_angle_alpha 90
_cell_angle_beta 118.766(3)
_cell_angle_gamma 90
_cell_formula_units_Z 6
_cell_length_a 9.57054(18)
_cell_length_b 51.5305(6)
_cell_length_c 9.8305(2)
_cell_measurement_reflns_used 16423
_cell_measurement_temperature 99.98(11)
_cell_measurement_theta_max 76.8270
_cell_measurement_theta_min 3.4210
_cell_volume 4249.85(18)
_computing_cell_refinement 'CrysAlisPro 1.171.42.84a (Rigaku OD, 2023)'
_computing_data_collection 'CrysAlisPro 1.171.42.84a (Rigaku OD, 2023)'
_computing_data_reduction 'CrysAlisPro 1.171.42.84a (Rigaku OD, 2023)'
_computing_molecular_graphics 'Olex2 1.5 (Dolomanov et al., 2009)'
_computing_publication_material 'Olex2 1.5 (Dolomanov et al., 2009)'
_computing_structure_refinement 'SHELXL 2018/3 (Sheldrick, 2015)'
_computing_structure_solution 'SHELXT  (Sheldrick, 2015)'
_diffrn_ambient_environment N~2~
_diffrn_ambient_temperature 99.98(11)
_diffrn_detector 'Hybrid Pixel Array Detector'
_diffrn_detector_area_resol_mean 10.0000
_diffrn_detector_type HyPix
_diffrn_measured_fraction_theta_full 0.953
_diffrn_measured_fraction_theta_max 0.878
_diffrn_measurement_details
;
List of Runs (angles in degrees, time in seconds):

  # Type    Start    End  Width  t~exp~   \w     \q     \k     \f   Frames
#--------------------------------------------------------------------------
  1  \w   -118.00 -72.00   0.50    0.82    --  -47.29-129.00 -22.00   92
  2  \w    -32.00  -4.00   0.50    0.82    --  -47.29  31.00-170.00   56
  3  \w   -165.00-122.00   0.50    3.30    --  -91.75 -31.00  29.00   86
  4  \w    -57.00 -21.00   0.50    3.30    --  -91.75  92.00 -20.00   72
  5  \w     51.00 118.00   0.50    3.30    --  106.64-140.00 164.00  134
  6  \w    -17.00   9.00   0.50    0.82    --  -47.29  19.00 -90.00   52
  7  \w   -118.00 -63.00   0.50    0.82    --  -47.29-140.00 164.00  110
  8  \w    -18.00  18.00   0.50    0.82    --   47.29 -19.00 -30.00   72
  9  \w    -51.00 -26.00   0.50    3.30    --  -91.75  45.00-120.00   50
 10  \w    -46.00 -20.00   0.50    3.30    --  -91.75  45.00 -30.00   52
 11  \w    -62.00 -36.00   0.50    3.30    --  -91.75  61.00  90.00   52
 12  \w   -160.00-106.00   0.50    3.30    --  -91.75 -77.00 -90.00  108
 13  \w    -71.00 -20.00   0.50    3.30    --  -91.75  61.00 -90.00  102
 14  \w    -50.00 -23.00   0.50    3.30    --  -91.75  45.00 -90.00   54
 15  \w    -68.00 -30.00   0.50    3.30    --  -91.75  61.00   0.00   76
 16  \w    144.00 171.00   0.50    3.30    --  106.64  77.00-150.00   54
 17  \w    107.00 132.00   0.50    3.30    --  106.64  77.00-150.00   50
 18  \w     39.00  64.00   0.50    3.30    --  106.64 -61.00   0.00   50
 19  \w     61.00  99.00   0.50    3.30    --  106.64 -77.00 -90.00   76
 20  \w     39.00  64.00   0.50    3.30    --  106.64 -61.00 120.00   50
 21  \w     44.00  91.00   0.50    3.30    --  106.64 -77.00-120.00   94
;
_diffrn_measurement_device 'four-circle diffractometer'
_diffrn_measurement_device_type 'XtaLAB Synergy, Dualflex, HyPix'
_diffrn_measurement_method '\w scans'
_diffrn_orient_matrix_type 'CrysAlisPro convention (1999,Acta A55,543-557)'
_diffrn_orient_matrix_UB_11 -0.1373632000
_diffrn_orient_matrix_UB_12 -0.0039223000
_diffrn_orient_matrix_UB_13 0.0375864000
_diffrn_orient_matrix_UB_21 -0.1184114000
_diffrn_orient_matrix_UB_22 0.0111862000
_diffrn_orient_matrix_UB_23 -0.1598890000
_diffrn_orient_matrix_UB_31 -0.0286365000
_diffrn_orient_matrix_UB_32 -0.0274509000
_diffrn_orient_matrix_UB_33 -0.0705460000
_diffrn_radiation_monochromator mirror
_diffrn_radiation_probe x-ray
_diffrn_radiation_type 'Cu K\a'
_diffrn_radiation_wavelength 1.54184
_diffrn_reflns_av_R_equivalents 0.0384
_diffrn_reflns_av_unetI/netI 0.0449
_diffrn_reflns_Laue_measured_fraction_full 0.953
_diffrn_reflns_Laue_measured_fraction_max 0.878
_diffrn_reflns_limit_h_max 11
_diffrn_reflns_limit_h_min -11
_diffrn_reflns_limit_k_max 44
_diffrn_reflns_limit_k_min -64
_diffrn_reflns_limit_l_max 10
_diffrn_reflns_limit_l_min -12
_diffrn_reflns_number 23260
_diffrn_reflns_point_group_measured_fraction_full 0.655
_diffrn_reflns_point_group_measured_fraction_max 0.598
_diffrn_reflns_theta_full 67.684
_diffrn_reflns_theta_max 77.294
_diffrn_reflns_theta_min 3.431
_diffrn_source 'micro-focus sealed X-ray tube'
_diffrn_source_type 'PhotonJet (Cu) X-ray Source'
_exptl_absorpt_coefficient_mu 0.789
_exptl_absorpt_correction_T_max 1.000
_exptl_absorpt_correction_T_min 0.462
_exptl_absorpt_correction_type gaussian
_exptl_absorpt_process_details
;
CrysAlisPro 1.171.42.84a (Rigaku Oxford Diffraction, 2023)
Numerical absorption correction based on gaussian integration over
a multifaceted crystal model
Empirical absorption correction using spherical harmonics,
implemented in SCALE3 ABSPACK scaling algorithm.
;
_exptl_crystal_colour 'clear colourless'
_exptl_crystal_density_diffrn 1.324
_exptl_crystal_description irregular
_exptl_crystal_F_000 1800
_exptl_crystal_size_max 0.27
_exptl_crystal_size_mid 0.16
_exptl_crystal_size_min 0.12
_refine_diff_density_max 0.413
_refine_diff_density_min -0.287
_refine_diff_density_rms 0.057
_refine_ls_abs_structure_details
;
 Flack x determined using 2414 quotients [(I+)-(I-)]/[(I+)+(I-)]
 (Parsons, Flack and Wagner, Acta Cryst. B69 (2013) 249-259).
;
_refine_ls_abs_structure_Flack 0.00(12)
_refine_ls_extinction_method none
_refine_ls_goodness_of_fit_ref 1.052
_refine_ls_hydrogen_treatment constr
_refine_ls_matrix_type full
_refine_ls_number_parameters 1120
_refine_ls_number_reflns 10786
_refine_ls_number_restraints 1
_refine_ls_restrained_S_all 1.052
_refine_ls_R_factor_all 0.0480
_refine_ls_R_factor_gt 0.0461
_refine_ls_shift/su_max 0.001
_refine_ls_shift/su_mean 0.000
_refine_ls_structure_factor_coef Fsqd
_refine_ls_weighting_details 'w=1/[\s^2^(Fo^2^)+(0.0761P)^2^+0.7331P] where P=(Fo^2^+2Fc^2^)/3'
_refine_ls_weighting_scheme calc
_refine_ls_wR_factor_gt 0.1203
_refine_ls_wR_factor_ref 0.1220
_reflns_Friedel_coverage 0.345
_reflns_Friedel_fraction_full 0.350
_reflns_Friedel_fraction_max 0.310
_reflns_number_gt 10239
_reflns_number_total 10786
_reflns_threshold_expression 'I > 2\s(I)'
_cod_data_source_file d5ce00279f2.cif
_cod_data_source_block ATS-PHEN
_cod_depositor_comments 'Adding full bibliography for 7251047--7251052.cif.'
_cod_original_cell_volume 4249.88(16)
_cod_database_code 7251051
_shelx_shelxl_version_number 2018/3
_chemical_oxdiff_formula 'C31 H36 N2 O8'
_shelx_space_group_comment
;
The symmetry employed for this shelxl refinement is uniquely defined
by the following loop, which should always be used as a source of
symmetry information in preference to the above space-group names.
They are only intended as comments.
;
_shelx_estimated_absorpt_t_max 0.911
_shelx_estimated_absorpt_t_min 0.815
_olex2_refinement_description
;
1. Fixed Uiso
 At 1.2 times of:
  All C(H) groups, All C(H,H) groups
 At 1.5 times of:
  All C(H,H,H) groups, All O(H) groups
2.a Ternary CH refined with riding coordinates:
 C5A(H5AA), C6(H6), C8A(H8AA), C9(H9), C10(H10), C12(H12), C5AB(H5AB),
 C6B(H6B), C8AB(H8AB), C9B(H9B), C10B(H10B), C12B(H12B), C5AD(H5AD), C6D(H6D),
 C8AD(H8AD), C9D(H9D), C10D(H10D), C12D(H12D)
2.b Secondary CH2 refined with riding coordinates:
 C4(H4A,H4B), C5(H5A,H5B), C7(H7A,H7B), C8(H8A,H8B), C17(H17A,H17B), C18(H18A,
 H18B), C4B(H4BA,H4BB), C5B(H5BA,H5BB), C7B(H7BA,H7BB), C8B(H8BA,H8BB),
 C17B(H17C,H17D), C18B(H18C,H18D), C4D(H4DA,H4DB), C5D(H5DA,H5DB), C7D(H7DA,
 H7DB), C8D(H8DA,H8DB), C17D(H17E,H17F), C18D(H18E,H18F)
2.c Aromatic/amide H refined with riding coordinates:
 C2P(H2P), C3P(H3P), C4P(H4P), C5P(H5P), C6P(H6P), C7P(H7P), C8P(H8P),
 C9P(H9P), C2Q(H2Q), C3Q(H3Q), C4Q(H4Q), C5Q(H5Q), C6Q(H6Q), C7Q(H7Q), C8Q(H8Q),
  C9Q(H9Q), C2R(H2R), C3R(H3R), C4R(H4R), C5R(H5R), C6R(H6R), C7R(H7R),
 C8R(H8R), C9R(H9R)
2.d Idealised Me refined as rotating group:
 C3M(H3MA,H3MB,H3MC), C6M(H6MA,H6MB,H6MC), C9M(H9MA,H9MB,H9MC), C3MB(H3MD,H3ME,
 H3MF), C6MB(H6MD,H6ME,H6MF), C9MB(H9MD,H9ME,H9MF), C3MD(H3MG,H3MH,H3MI),
 C6MD(H6MG,H6MH,H6MI), C9MD(H9MG,H9MH,H9MI)
2.e Idealised tetrahedral OH refined as rotating group:
 O21(H21), O21B(H21B), O21D(H21D)
;
_olex2_submission_special_instructions 'No special instructions were received'
_oxdiff_exptl_absorpt_empirical_details
;
Empirical correction (ABSPACK) includes:
- Absorption correction using spherical harmonics
- Frame scaling
;
_oxdiff_exptl_absorpt_empirical_full_max 1.788
_oxdiff_exptl_absorpt_empirical_full_min 0.656

loop_
_space_group_symop_operation_xyz
'x, y, z'
'-x, y+1/2, -z'

loop_
_atom_site_label
_atom_site_type_symbol
_atom_site_fract_x
_atom_site_fract_y
_atom_site_fract_z
_atom_site_U_iso_or_equiv
_atom_site_adp_type
_atom_site_occupancy
_atom_site_site_symmetry_order
_atom_site_calc_flag
_atom_site_refinement_flags_posn
_atom_site_refinement_flags_adp
_atom_site_refinement_flags_occupancy
_atom_site_disorder_assembly
_atom_site_disorder_group
O1 O 0.2476(3) 0.70056(5) -0.1181(3) 0.0437(6) Uani 1 1 d . . . . .
O2 O 0.2965(3) 0.72796(5) -0.0875(4) 0.0471(7) Uani 1 1 d . . . . .
C3 C 0.4636(5) 0.72913(7) -0.0170(5) 0.0464(9) Uani 1 1 d . . . . .
C3M C 0.4991(6) 0.75809(8) -0.0101(7) 0.0604(12) Uani 1 1 d . . . . .
H3MA H 0.613638 0.760993 0.055923 0.091 Uiso 1 1 calc R U . . .
H3MB H 0.440024 0.767348 0.033226 0.091 Uiso 1 1 calc R U . . .
H3MC H 0.466474 0.764532 -0.114925 0.091 Uiso 1 1 calc R U . . .
C4 C 0.5320(5) 0.71331(8) -0.1017(5) 0.0492(9) Uani 1 1 d . . . . .
H4A H 0.624623 0.722706 -0.096596 0.059 Uiso 1 1 calc R U . . .
H4B H 0.450513 0.711955 -0.212409 0.059 Uiso 1 1 calc R U . . .
C5 C 0.5846(5) 0.68609(7) -0.0372(5) 0.0416(8) Uani 1 1 d . . . . .
H5A H 0.674111 0.687617 0.069887 0.050 Uiso 1 1 calc R U . . .
H5B H 0.626064 0.677296 -0.100047 0.050 Uiso 1 1 calc R U . . .
C5A C 0.4566(4) 0.66872(7) -0.0334(4) 0.0356(7) Uani 1 1 d . . . . .
H5AA H 0.387550 0.662640 -0.142268 0.043 Uiso 1 1 calc R U . . .
C6 C 0.5293(4) 0.64418(7) 0.0650(4) 0.0356(7) Uani 1 1 d . . . . .
H6 H 0.605914 0.649640 0.173341 0.043 Uiso 1 1 calc R U . . .
C6M C 0.6208(5) 0.62808(8) 0.0013(5) 0.0448(9) Uani 1 1 d . . . . .
H6MA H 0.552233 0.625051 -0.109972 0.067 Uiso 1 1 calc R U . . .
H6MB H 0.651832 0.611396 0.055656 0.067 Uiso 1 1 calc R U . . .
H6MC H 0.716404 0.637559 0.017671 0.067 Uiso 1 1 calc R U . . .
C7 C 0.4023(4) 0.62746(7) 0.0698(4) 0.0367(8) Uani 1 1 d . . . . .
H7A H 0.453055 0.612276 0.137548 0.044 Uiso 1 1 calc R U . . .
H7B H 0.329559 0.620957 -0.035863 0.044 Uiso 1 1 calc R U . . .
C8 C 0.3061(4) 0.64242(7) 0.1305(5) 0.0395(8) Uani 1 1 d . . . . .
H8A H 0.377480 0.648277 0.238025 0.047 Uiso 1 1 calc R U . . .
H8B H 0.223994 0.630921 0.131951 0.047 Uiso 1 1 calc R U . . .
C8A C 0.2256(4) 0.66605(7) 0.0265(5) 0.0376(8) Uani 1 1 d . . . . .
H8AA H 0.152329 0.659324 -0.079918 0.045 Uiso 1 1 calc R U . . .
C9 C 0.1233(4) 0.68175(8) 0.0793(6) 0.0472(10) Uani 1 1 d . . . . .
H9 H 0.061715 0.694857 -0.003040 0.057 Uiso 1 1 calc R U . . .
C9M C 0.0035(6) 0.66488(10) 0.1000(9) 0.0713(17) Uani 1 1 d . . . . .
H9MA H -0.063240 0.655476 0.003410 0.107 Uiso 1 1 calc R U . . .
H9MB H -0.063937 0.675912 0.125666 0.107 Uiso 1 1 calc R U . . .
H9MC H 0.060864 0.652424 0.184142 0.107 Uiso 1 1 calc R U . . .
C10 C 0.2304(4) 0.69621(7) 0.2254(5) 0.0431(9) Uani 1 1 d . . . . .
H10 H 0.292363 0.683916 0.312679 0.052 Uiso 1 1 calc R U . . .
O11 O 0.3335(3) 0.71324(5) 0.2031(3) 0.0392(6) Uani 1 1 d . . . . .
C12 C 0.4384(4) 0.70039(6) 0.1589(4) 0.0348(7) Uani 1 1 d . . . . .
H12 H 0.511524 0.688829 0.245879 0.042 Uiso 1 1 calc R U . . .
C12A C 0.3466(4) 0.68388(7) 0.0130(4) 0.0360(8) Uani 1 1 d . . . . .
O13 O 0.5291(3) 0.72026(5) 0.1414(3) 0.0401(6) Uani 1 1 d . . . . .
O14 O 0.1371(3) 0.71360(5) 0.2637(4) 0.0518(7) Uani 1 1 d . . . . .
C15 C 0.1465(5) 0.71233(9) 0.4047(5) 0.0504(10) Uani 1 1 d . . . . .
O16 O 0.2332(5) 0.69746(11) 0.5036(4) 0.0972(17) Uani 1 1 d . . . . .
C17 C 0.0382(5) 0.73149(8) 0.4200(6) 0.0521(11) Uani 1 1 d . . . . .
H17A H -0.055756 0.734402 0.316956 0.063 Uiso 1 1 calc R U . . .
H17B H 0.094647 0.748244 0.456710 0.063 Uiso 1 1 calc R U . . .
C18 C -0.0164(4) 0.72225(7) 0.5314(6) 0.0476(10) Uani 1 1 d . . . . .
H18A H 0.077229 0.719933 0.635381 0.057 Uiso 1 1 calc R U . . .
H18B H -0.086459 0.735532 0.540086 0.057 Uiso 1 1 calc R U . . .
C19 C -0.1051(5) 0.69711(8) 0.4794(5) 0.0567(12) Uani 1 1 d . . . . .
O20 O -0.1397(7) 0.68699(8) 0.3586(5) 0.1033(18) Uani 1 1 d . . . . .
O21 O -0.1477(4) 0.68753(6) 0.5786(5) 0.0706(11) Uani 1 1 d . . . . .
H21 H -0.178119 0.672117 0.554517 0.106 Uiso 1 1 calc R U . . .
O1B O -0.1764(2) 0.53344(4) 0.0598(3) 0.0293(5) Uani 1 1 d . . . . .
O2B O -0.1483(3) 0.56120(5) 0.0466(3) 0.0318(5) Uani 1 1 d . . . . .
C3B C -0.0599(4) 0.56358(7) -0.0327(4) 0.0311(7) Uani 1 1 d . . . . .
C3MB C -0.0575(5) 0.59243(7) -0.0602(5) 0.0408(8) Uani 1 1 d . . . . .
H3MD H -0.033172 0.601856 0.035270 0.061 Uiso 1 1 calc R U . . .
H3ME H -0.161937 0.597882 -0.143342 0.061 Uiso 1 1 calc R U . . .
H3MF H 0.024306 0.596233 -0.090202 0.061 Uiso 1 1 calc R U . . .
C4B C -0.1297(4) 0.54756(7) -0.1818(4) 0.0328(7) Uani 1 1 d . . . . .
H4BA H -0.116570 0.557365 -0.261489 0.039 Uiso 1 1 calc R U . . .
H4BB H -0.245475 0.545366 -0.220123 0.039 Uiso 1 1 calc R U . . .
C5B C -0.0546(4) 0.52077(7) -0.1640(4) 0.0318(7) Uani 1 1 d . . . . .
H5BA H 0.057697 0.523140 -0.139881 0.038 Uiso 1 1 calc R U . . .
H5BB H -0.110509 0.511726 -0.265124 0.038 Uiso 1 1 calc R U . . .
C5AB C -0.0570(4) 0.50316(6) -0.0398(4) 0.0290(6) Uani 1 1 d . . . . .
H5AB H -0.166960 0.495738 -0.086956 0.035 Uiso 1 1 calc R U . . .
C6B C 0.0561(4) 0.47982(7) -0.0037(4) 0.0324(7) Uani 1 1 d . . . . .
H6B H 0.167038 0.486651 0.038116 0.039 Uiso 1 1 calc R U . . .
C6MB C 0.0159(6) 0.46406(8) -0.1507(5) 0.0461(9) Uani 1 1 d . . . . .
H6MD H -0.098106 0.459905 -0.204539 0.069 Uiso 1 1 calc R U . . .
H6ME H 0.077951 0.447951 -0.121911 0.069 Uiso 1 1 calc R U . . .
H6MF H 0.042141 0.474277 -0.219459 0.069 Uiso 1 1 calc R U . . .
C7B C 0.0521(4) 0.46244(6) 0.1185(4) 0.0319(7) Uani 1 1 d . . . . .
H7BA H 0.130463 0.448238 0.143746 0.038 Uiso 1 1 calc R U . . .
H7BB H -0.054984 0.454547 0.076826 0.038 Uiso 1 1 calc R U . . .
C8B C 0.0904(4) 0.47739(6) 0.2651(4) 0.0309(7) Uani 1 1 d . . . . .
H8BA H 0.199536 0.484571 0.309695 0.037 Uiso 1 1 calc R U . . .
H8BB H 0.087146 0.465442 0.342423 0.037 Uiso 1 1 calc R U . . .
C8AB C -0.0276(4) 0.49949(6) 0.2327(4) 0.0275(6) Uani 1 1 d . . . . .
H8AB H -0.135857 0.491508 0.190416 0.033 Uiso 1 1 calc R U . . .
C9B C 0.0020(4) 0.51503(7) 0.3767(4) 0.0305(6) Uani 1 1 d . . . . .
H9B H -0.089834 0.527151 0.346402 0.037 Uiso 1 1 calc R U . . .
C9MB C 0.0128(5) 0.49775(7) 0.5087(5) 0.0407(8) Uani 1 1 d . . . . .
H9MD H -0.082734 0.486884 0.470031 0.061 Uiso 1 1 calc R U . . .
H9ME H 0.020721 0.508685 0.593648 0.061 Uiso 1 1 calc R U . . .
H9MF H 0.107443 0.486666 0.546520 0.061 Uiso 1 1 calc R U . . .
C10B C 0.1506(4) 0.53117(6) 0.4298(4) 0.0297(6) Uani 1 1 d . . . . .
H10B H 0.245944 0.519770 0.462037 0.036 Uiso 1 1 calc R U . . .
O11B O 0.1362(3) 0.54880(4) 0.3127(3) 0.0295(5) Uani 1 1 d . . . . .
C12B C 0.1129(4) 0.53595(6) 0.1730(4) 0.0263(6) Uani 1 1 d . . . . .
H12B H 0.209467 0.525245 0.198002 0.032 Uiso 1 1 calc R U . . .
C12C C -0.0327(3) 0.51811(6) 0.1067(3) 0.0260(6) Uani 1 1 d . . . . .
O13B O 0.1023(3) 0.55580(4) 0.0707(3) 0.0304(5) Uani 1 1 d . . . . .
O14B O 0.1681(3) 0.54688(5) 0.5568(3) 0.0328(5) Uani 1 1 d . . . . .
C15B C 0.3184(4) 0.55109(6) 0.6730(4) 0.0309(7) Uani 1 1 d . . . . .
O16B O 0.4365(3) 0.54536(5) 0.6683(3) 0.0376(5) Uani 1 1 d . . . . .
C17B C 0.3130(4) 0.56509(7) 0.8055(4) 0.0340(7) Uani 1 1 d . . . . .
H17C H 0.208122 0.562089 0.799791 0.041 Uiso 1 1 calc R U . . .
H17D H 0.324780 0.583972 0.795514 0.041 Uiso 1 1 calc R U . . .
C18B C 0.4447(4) 0.55578(6) 0.9622(4) 0.0327(7) Uani 1 1 d . . . . .
H18C H 0.549659 0.559313 0.969137 0.039 Uiso 1 1 calc R U . . .
H18D H 0.439100 0.565597 1.045967 0.039 Uiso 1 1 calc R U . . .
C19B C 0.4308(4) 0.52725(6) 0.9853(4) 0.0308(7) Uani 1 1 d . . . . .
O20B O 0.3465(3) 0.51276(5) 0.8801(3) 0.0403(6) Uani 1 1 d . . . . .
O21B O 0.5208(3) 0.51997(5) 1.1309(3) 0.0379(5) Uani 1 1 d . . . . .
H21B H 0.503628 0.504253 1.140345 0.057 Uiso 1 1 calc R U . . .
O1D O 0.0570(3) 0.36532(4) 0.7057(3) 0.0299(5) Uani 1 1 d . . . . .
O2D O 0.0517(3) 0.39332(4) 0.6738(3) 0.0314(5) Uani 1 1 d . . . . .
C3D C -0.0189(4) 0.39672(7) 0.5113(4) 0.0321(7) Uani 1 1 d . . . . .
C3MD C -0.0427(4) 0.42556(7) 0.4876(5) 0.0398(8) Uani 1 1 d . . . . .
H3MG H 0.056360 0.434527 0.558180 0.060 Uiso 1 1 calc R U . . .
H3MH H -0.128069 0.431086 0.509236 0.060 Uiso 1 1 calc R U . . .
H3MI H -0.071910 0.429862 0.380101 0.060 Uiso 1 1 calc R U . . .
C4D C -0.1738(4) 0.38100(7) 0.4235(4) 0.0339(7) Uani 1 1 d . . . . .
H4DA H -0.220841 0.378366 0.492815 0.041 Uiso 1 1 calc R U . . .
H4DB H -0.250621 0.391271 0.333244 0.041 Uiso 1 1 calc R U . . .
C5D C -0.1515(4) 0.35442(7) 0.3659(4) 0.0334(7) Uani 1 1 d . . . . .
H5DA H -0.117851 0.357307 0.286377 0.040 Uiso 1 1 calc R U . . .
H5DB H -0.256296 0.345590 0.314298 0.040 Uiso 1 1 calc R U . . .
C5AD C -0.0309(3) 0.33608(6) 0.4899(4) 0.0283(6) Uani 1 1 d . . . . .
H5AD H -0.086913 0.328076 0.543060 0.034 Uiso 1 1 calc R U . . .
C6D C 0.0145(4) 0.31349(6) 0.4154(4) 0.0334(7) Uani 1 1 d . . . . .
H6D H 0.067562 0.320919 0.357923 0.040 Uiso 1 1 calc R U . . .
C6MD C -0.1328(5) 0.29831(8) 0.3002(5) 0.0499(10) Uani 1 1 d . . . . .
H6MG H -0.196061 0.293342 0.350171 0.075 Uiso 1 1 calc R U . . .
H6MH H -0.099165 0.282674 0.266974 0.075 Uiso 1 1 calc R U . . .
H6MI H -0.197414 0.309205 0.209589 0.075 Uiso 1 1 calc R U . . .
C7D C 0.1314(4) 0.29533(6) 0.5401(4) 0.0332(7) Uani 1 1 d . . . . .
H7DA H 0.162910 0.281406 0.490872 0.040 Uiso 1 1 calc R U . . .
H7DB H 0.078748 0.287106 0.594589 0.040 Uiso 1 1 calc R U . . .
C8D C 0.2798(4) 0.30975(6) 0.6574(4) 0.0306(7) Uani 1 1 d . . . . .
H8DA H 0.336178 0.317056 0.604060 0.037 Uiso 1 1 calc R U . . .
H8DB H 0.352683 0.297423 0.737341 0.037 Uiso 1 1 calc R U . . .
C8AD C 0.2368(4) 0.33171(6) 0.7357(4) 0.0279(6) Uani 1 1 d . . . . .
H8AD H 0.184815 0.323523 0.792242 0.034 Uiso 1 1 calc R U . . .
C9D C 0.3832(4) 0.34673(6) 0.8568(4) 0.0295(7) Uani 1 1 d . . . . .
H9D H 0.346039 0.358909 0.911943 0.035 Uiso 1 1 calc R U . . .
C9MD C 0.5103(4) 0.32930(7) 0.9779(4) 0.0429(9) Uani 1 1 d . . . . .
H9MG H 0.562595 0.319368 0.930063 0.064 Uiso 1 1 calc R U . . .
H9MH H 0.460692 0.317318 1.019518 0.064 Uiso 1 1 calc R U . . .
H9MI H 0.589572 0.339968 1.062334 0.064 Uiso 1 1 calc R U . . .
C10D C 0.4486(3) 0.36281(6) 0.7719(4) 0.0297(7) Uani 1 1 d . . . . .
H10D H 0.484573 0.351356 0.712608 0.036 Uiso 1 1 calc R U . . .
O11D O 0.3342(2) 0.38101(4) 0.6710(3) 0.0304(5) Uani 1 1 d . . . . .
C12D C 0.1942(3) 0.36887(6) 0.5509(4) 0.0268(6) Uani 1 1 d . . . . .
H12D H 0.225520 0.358577 0.483621 0.032 Uiso 1 1 calc R U . . .
C12E C 0.1158(3) 0.35047(6) 0.6173(4) 0.0257(6) Uani 1 1 d . . . . .
O13D O 0.0943(2) 0.38905(4) 0.4626(3) 0.0314(5) Uani 1 1 d . . . . .
O14D O 0.5783(2) 0.37786(4) 0.8826(3) 0.0341(5) Uani 1 1 d . . . . .
C15D C 0.6944(4) 0.38404(6) 0.8480(4) 0.0329(7) Uani 1 1 d . . . . .
O16D O 0.6871(3) 0.37980(5) 0.7246(3) 0.0394(6) Uani 1 1 d . . . . .
C17D C 0.8294(4) 0.39780(7) 0.9821(5) 0.0375(8) Uani 1 1 d . . . . .
H17E H 0.824576 0.394117 1.078524 0.045 Uiso 1 1 calc R U . . .
H17F H 0.817702 0.416767 0.963863 0.045 Uiso 1 1 calc R U . . .
C18D C 0.9918(4) 0.38909(7) 1.0021(4) 0.0336(7) Uani 1 1 d . . . . .
H18E H 0.996780 0.392813 0.905773 0.040 Uiso 1 1 calc R U . . .
H18F H 1.077585 0.399059 1.087591 0.040 Uiso 1 1 calc R U . . .
C19D C 1.0184(4) 0.36048(7) 1.0378(4) 0.0318(7) Uani 1 1 d . . . . .
O20D O 0.9114(3) 0.34562(5) 1.0146(3) 0.0424(6) Uani 1 1 d . . . . .
O21D O 1.1697(3) 0.35381(5) 1.0954(3) 0.0383(6) Uani 1 1 d . . . . .
H21D H 1.178970 0.337715 1.110817 0.057 Uiso 1 1 calc R U . . .
N1P N -0.1480(4) 0.63352(7) 0.4823(4) 0.0448(8) Uani 1 1 d . . . . .
C2P C -0.0445(5) 0.62780(11) 0.4324(6) 0.0593(12) Uani 1 1 d . . . . .
H2P H 0.030436 0.640743 0.442114 0.071 Uiso 1 1 calc R U . . .
C3P C -0.0391(6) 0.60427(12) 0.3673(6) 0.0622(13) Uani 1 1 d . . . . .
H3P H 0.036408 0.601349 0.332285 0.075 Uiso 1 1 calc R U . . .
C4P C -0.1433(6) 0.58558(10) 0.3546(5) 0.0582(13) Uani 1 1 d . . . . .
H4P H -0.140190 0.569148 0.312277 0.070 Uiso 1 1 calc R U . . .
C4AP C -0.2577(5) 0.59043(7) 0.4043(4) 0.0421(8) Uani 1 1 d . . . . .
C5P C -0.3749(5) 0.57207(7) 0.3885(5) 0.0471(10) Uani 1 1 d . . . . .
H5P H -0.373210 0.555157 0.350825 0.057 Uiso 1 1 calc R U . . .
C6P C -0.4874(6) 0.57823(9) 0.4257(5) 0.0535(12) Uani 1 1 d . . . . .
H6P H -0.565164 0.565615 0.413001 0.064 Uiso 1 1 calc R U . . .
C6AP C -0.4943(5) 0.60375(9) 0.4854(4) 0.0437(9) Uani 1 1 d . . . . .
C7P C -0.6122(6) 0.61094(12) 0.5205(5) 0.0592(12) Uani 1 1 d . . . . .
H7P H -0.691201 0.598844 0.511195 0.071 Uiso 1 1 calc R U . . .
C8P C -0.6132(5) 0.63595(13) 0.5691(6) 0.0637(14) Uani 1 1 d . . . . .
H8P H -0.694505 0.641449 0.591748 0.076 Uiso 1 1 calc R U . . .
C9P C -0.4923(5) 0.65336(11) 0.5851(5) 0.0574(12) Uani 1 1 d . . . . .
H9P H -0.494762 0.670556 0.618767 0.069 Uiso 1 1 calc R U . . .
N10P N -0.3761(4) 0.64691(7) 0.5556(4) 0.0425(7) Uani 1 1 d . . . . .
C10P C -0.3771(4) 0.62223(7) 0.5061(4) 0.0360(7) Uani 1 1 d . . . . .
C11P C -0.2554(4) 0.61529(7) 0.4664(4) 0.0356(7) Uani 1 1 d . . . . .
N1Q N 0.4872(4) 0.46602(6) 1.1250(4) 0.0369(6) Uani 1 1 d . . . . .
C2Q C 0.4572(6) 0.45560(8) 0.9912(5) 0.0475(10) Uani 1 1 d . . . . .
H2Q H 0.463636 0.466433 0.916180 0.057 Uiso 1 1 calc R U . . .
C3Q C 0.4164(6) 0.42936(8) 0.9529(5) 0.0502(10) Uani 1 1 d . . . . .
H3Q H 0.397069 0.422690 0.855307 0.060 Uiso 1 1 calc R U . . .
C4Q C 0.4051(5) 0.41370(7) 1.0593(5) 0.0435(9) Uani 1 1 d . . . . .
H4Q H 0.377712 0.395913 1.036608 0.052 Uiso 1 1 calc R U . . .
C4AQ C 0.4343(4) 0.42416(6) 1.2028(4) 0.0337(7) Uani 1 1 d . . . . .
C5Q C 0.4170(4) 0.40885(7) 1.3156(4) 0.0359(7) Uani 1 1 d . . . . .
H5Q H 0.390870 0.390964 1.296073 0.043 Uiso 1 1 calc R U . . .
C6Q C 0.4376(4) 0.41957(7) 1.4492(4) 0.0350(7) Uani 1 1 d . . . . .
H6Q H 0.425362 0.409188 1.522656 0.042 Uiso 1 1 calc R U . . .
C6AQ C 0.4778(4) 0.44650(7) 1.4815(4) 0.0328(7) Uani 1 1 d . . . . .
C7Q C 0.4924(4) 0.45883(8) 1.6155(4) 0.0389(8) Uani 1 1 d . . . . .
H7Q H 0.479164 0.449099 1.690575 0.047 Uiso 1 1 calc R U . . .
C8Q C 0.5256(4) 0.48473(8) 1.6378(4) 0.0387(8) Uani 1 1 d . . . . .
H8Q H 0.533151 0.493318 1.726576 0.046 Uiso 1 1 calc R U . . .
C9Q C 0.5484(4) 0.49839(7) 1.5261(4) 0.0362(7) Uani 1 1 d . . . . .
H9Q H 0.573465 0.516341 1.542957 0.043 Uiso 1 1 calc R U . . .
N10Q N 0.5369(3) 0.48763(6) 1.3989(3) 0.0326(6) Uani 1 1 d . . . . .
C10Q C 0.5001(3) 0.46205(6) 1.3756(4) 0.0282(6) Uani 1 1 d . . . . .
C11Q C 0.4756(4) 0.45061(6) 1.2311(4) 0.0295(6) Uani 1 1 d . . . . .
N1R N 1.1700(4) 0.29952(6) 1.1253(4) 0.0422(7) Uani 1 1 d . . . . .
C2R C 1.0402(5) 0.28861(9) 1.0151(5) 0.0574(12) Uani 1 1 d . . . . .
H2R H 0.968774 0.299147 0.930895 0.069 Uiso 1 1 calc R U . . .
C3R C 1.0013(6) 0.26226(10) 1.0148(6) 0.0665(15) Uani 1 1 d . . . . .
H3R H 0.906657 0.255221 0.932327 0.080 Uiso 1 1 calc R U . . .
C4R C 1.1029(5) 0.24707(8) 1.1359(6) 0.0587(12) Uani 1 1 d . . . . .
H4R H 1.078783 0.229301 1.140043 0.070 Uiso 1 1 calc R U . . .
C4AR C 1.2431(4) 0.25793(7) 1.2542(5) 0.0402(8) Uani 1 1 d . . . . .
C5R C 1.3524(5) 0.24290(7) 1.3862(5) 0.0450(9) Uani 1 1 d . . . . .
H5R H 1.333300 0.224919 1.391094 0.054 Uiso 1 1 calc R U . . .
C6R C 1.4809(5) 0.25409(8) 1.5024(5) 0.0447(9) Uani 1 1 d . . . . .
H6R H 1.551593 0.243883 1.588772 0.054 Uiso 1 1 calc R U . . .
C6AR C 1.5138(4) 0.28110(8) 1.4987(4) 0.0360(7) Uani 1 1 d . . . . .
C7R C 1.6455(4) 0.29359(8) 1.6213(4) 0.0424(9) Uani 1 1 d . . . . .
H7R H 1.719463 0.283913 1.708715 0.051 Uiso 1 1 calc R U . . .
C8R C 1.6660(4) 0.31974(8) 1.6135(5) 0.0405(8) Uani 1 1 d . . . . .
H8R H 1.752023 0.328580 1.696249 0.049 Uiso 1 1 calc R U . . .
C9R C 1.5567(4) 0.33316(8) 1.4803(4) 0.0368(8) Uani 1 1 d . . . . .
H9R H 1.573022 0.351227 1.474692 0.044 Uiso 1 1 calc R U . . .
N10R N 1.4329(3) 0.32229(6) 1.3624(3) 0.0328(6) Uani 1 1 d . . . . .
C10R C 1.4109(4) 0.29642(7) 1.3707(4) 0.0310(7) Uani 1 1 d . . . . .
C11R C 1.2711(4) 0.28460(7) 1.2454(4) 0.0344(7) Uani 1 1 d . . . . .

loop_
_atom_site_aniso_label
_atom_site_aniso_U_11
_atom_site_aniso_U_22
_atom_site_aniso_U_33
_atom_site_aniso_U_23
_atom_site_aniso_U_13
_atom_site_aniso_U_12
O1 0.0458(12) 0.0179(11) 0.0461(14) 0.0025(10) 0.0052(11) 0.0002(10)
O2 0.0505(14) 0.0186(12) 0.0599(17) 0.0042(11) 0.0168(12) -0.0003(10)
C3 0.057(2) 0.0196(17) 0.060(2) -0.0027(16) 0.0262(19) -0.0052(15)
C3M 0.074(3) 0.025(2) 0.085(4) -0.005(2) 0.040(3) -0.0100(19)
C4 0.064(2) 0.0305(19) 0.057(2) -0.0023(18) 0.033(2) -0.0069(18)
C5 0.0498(19) 0.0306(18) 0.049(2) -0.0053(16) 0.0270(17) -0.0045(15)
C5A 0.0400(16) 0.0246(16) 0.0349(16) -0.0014(13) 0.0122(14) 0.0000(13)
C6 0.0361(15) 0.0241(16) 0.0393(18) -0.0015(14) 0.0124(13) 0.0037(12)
C6M 0.0465(18) 0.0307(18) 0.057(2) 0.0002(17) 0.0246(17) 0.0029(15)
C7 0.0419(16) 0.0189(15) 0.0419(18) 0.0012(13) 0.0141(14) 0.0041(13)
C8 0.0389(16) 0.0212(16) 0.054(2) -0.0005(15) 0.0191(15) 0.0002(13)
C8A 0.0300(14) 0.0216(15) 0.050(2) -0.0011(14) 0.0098(14) -0.0009(12)
C9 0.0340(16) 0.0278(18) 0.071(3) 0.0010(18) 0.0187(17) 0.0026(14)
C9M 0.051(2) 0.039(2) 0.134(5) -0.015(3) 0.052(3) -0.0081(19)
C10 0.0418(17) 0.0264(17) 0.064(2) 0.0013(17) 0.0278(17) 0.0075(14)
O11 0.0392(11) 0.0245(11) 0.0524(15) -0.0068(11) 0.0210(11) -0.0010(9)
C12 0.0310(14) 0.0225(15) 0.0463(19) -0.0048(14) 0.0149(14) -0.0020(12)
C12A 0.0342(15) 0.0214(15) 0.0398(18) 0.0019(14) 0.0078(14) 0.0007(12)
O13 0.0379(11) 0.0279(12) 0.0492(15) -0.0110(11) 0.0168(10) -0.0080(10)
O14 0.0552(15) 0.0260(13) 0.085(2) 0.0071(14) 0.0427(15) 0.0116(11)
C15 0.0464(19) 0.041(2) 0.056(2) -0.018(2) 0.0186(18) 0.0048(17)
O16 0.083(2) 0.137(4) 0.0465(19) -0.012(2) 0.0111(17) 0.070(3)
C17 0.049(2) 0.035(2) 0.070(3) -0.0082(19) 0.027(2) 0.0068(17)
C18 0.0393(17) 0.0269(18) 0.068(3) -0.0057(18) 0.0194(17) 0.0021(14)
C19 0.061(2) 0.031(2) 0.049(2) 0.0064(19) 0.0026(19) -0.0008(18)
O20 0.160(4) 0.052(2) 0.044(2) -0.0041(17) 0.006(2) -0.035(3)
O21 0.0675(19) 0.0314(16) 0.083(3) 0.0052(16) 0.0120(17) -0.0158(14)
O1B 0.0306(10) 0.0235(11) 0.0350(11) 0.0009(9) 0.0169(9) 0.0007(8)
O2B 0.0396(11) 0.0244(11) 0.0343(12) 0.0023(9) 0.0201(9) 0.0035(9)
C3B 0.0353(15) 0.0268(16) 0.0332(16) 0.0022(13) 0.0182(13) 0.0018(12)
C3MB 0.056(2) 0.0268(17) 0.0407(18) 0.0056(15) 0.0244(16) 0.0033(15)
C4B 0.0369(15) 0.0331(17) 0.0269(15) 0.0039(13) 0.0141(12) 0.0015(13)
C5B 0.0365(14) 0.0336(17) 0.0272(14) -0.0012(13) 0.0170(12) 0.0019(13)
C5AB 0.0325(14) 0.0259(15) 0.0296(15) -0.0038(12) 0.0157(12) -0.0031(12)
C6B 0.0407(16) 0.0269(16) 0.0341(17) -0.0016(13) 0.0216(14) 0.0016(13)
C6MB 0.072(2) 0.0322(19) 0.0397(19) -0.0050(16) 0.0316(19) 0.0037(18)
C7B 0.0422(16) 0.0205(15) 0.0355(17) -0.0014(13) 0.0207(14) -0.0016(12)
C8B 0.0397(16) 0.0227(15) 0.0319(16) 0.0010(13) 0.0185(13) -0.0008(12)
C8AB 0.0330(14) 0.0213(14) 0.0303(15) -0.0013(12) 0.0169(12) -0.0040(11)
C9B 0.0386(15) 0.0270(16) 0.0287(15) 0.0017(13) 0.0184(12) 0.0028(13)
C9MB 0.066(2) 0.0294(18) 0.0379(19) 0.0034(14) 0.0341(18) -0.0025(16)
C10B 0.0409(15) 0.0243(15) 0.0234(14) -0.0005(12) 0.0150(12) 0.0020(13)
O11B 0.0378(10) 0.0224(10) 0.0257(10) -0.0016(8) 0.0133(9) -0.0033(8)
C12B 0.0336(14) 0.0204(14) 0.0251(14) -0.0015(11) 0.0143(12) -0.0016(11)
C12C 0.0275(12) 0.0244(15) 0.0264(14) -0.0009(12) 0.0131(11) 0.0010(11)
O13B 0.0346(10) 0.0255(11) 0.0305(11) 0.0023(9) 0.0151(9) -0.0039(9)
O14B 0.0437(11) 0.0261(11) 0.0273(11) -0.0037(9) 0.0162(9) 0.0057(9)
C15B 0.0468(17) 0.0204(14) 0.0271(15) 0.0014(12) 0.0190(13) -0.0008(13)
O16B 0.0425(12) 0.0375(13) 0.0336(12) -0.0069(10) 0.0189(10) -0.0060(10)
C17B 0.0480(17) 0.0237(15) 0.0292(16) -0.0026(13) 0.0178(14) 0.0018(13)
C18B 0.0471(17) 0.0248(16) 0.0280(15) -0.0016(13) 0.0196(14) -0.0016(13)
C19B 0.0362(15) 0.0257(16) 0.0313(15) -0.0007(13) 0.0169(13) -0.0033(12)
O20B 0.0502(13) 0.0266(12) 0.0338(13) -0.0010(10) 0.0120(11) -0.0075(10)
O21B 0.0516(13) 0.0257(12) 0.0301(12) 0.0033(10) 0.0146(10) -0.0019(10)
O1D 0.0377(10) 0.0207(10) 0.0347(12) 0.0010(9) 0.0202(9) 0.0003(9)
O2D 0.0372(10) 0.0194(11) 0.0343(12) -0.0005(9) 0.0146(9) 0.0015(8)
C3D 0.0326(14) 0.0266(16) 0.0344(16) 0.0028(13) 0.0140(13) 0.0024(12)
C3MD 0.0407(17) 0.0235(16) 0.048(2) 0.0026(15) 0.0158(15) 0.0043(13)
C4D 0.0274(13) 0.0276(16) 0.0396(18) 0.0057(14) 0.0104(13) 0.0043(12)
C5D 0.0296(14) 0.0272(16) 0.0355(17) 0.0018(14) 0.0094(13) -0.0003(12)
C5AD 0.0259(13) 0.0251(15) 0.0287(15) 0.0007(12) 0.0091(12) -0.0026(11)
C6D 0.0341(15) 0.0236(15) 0.0329(16) -0.0037(13) 0.0083(13) -0.0015(13)
C6MD 0.0423(18) 0.0332(19) 0.047(2) -0.0096(17) 0.0000(16) -0.0027(15)
C7D 0.0353(15) 0.0226(15) 0.0349(17) -0.0019(13) 0.0114(13) -0.0022(12)
C8D 0.0312(14) 0.0192(14) 0.0345(16) -0.0006(12) 0.0102(12) 0.0008(11)
C8AD 0.0317(14) 0.0232(15) 0.0274(15) 0.0012(12) 0.0129(12) -0.0012(12)
C9D 0.0315(14) 0.0241(15) 0.0267(15) -0.0018(12) 0.0090(12) 0.0014(12)
C9MD 0.0427(17) 0.0295(18) 0.0341(18) 0.0025(14) 0.0006(14) 0.0024(14)
C10D 0.0273(13) 0.0186(14) 0.0338(16) -0.0035(12) 0.0071(12) 0.0004(11)
O11D 0.0265(9) 0.0186(10) 0.0386(12) 0.0012(9) 0.0097(9) -0.0017(8)
C12D 0.0259(12) 0.0207(14) 0.0301(15) 0.0020(12) 0.0104(12) -0.0002(11)
C12E 0.0289(13) 0.0200(14) 0.0293(14) -0.0019(12) 0.0149(12) -0.0012(11)
O13D 0.0314(10) 0.0246(11) 0.0359(12) 0.0082(9) 0.0145(9) 0.0039(9)
O14D 0.0282(10) 0.0259(11) 0.0408(13) -0.0103(10) 0.0108(9) -0.0040(9)
C15D 0.0297(14) 0.0181(14) 0.0423(19) 0.0009(13) 0.0104(13) 0.0022(11)
O16D 0.0376(11) 0.0341(13) 0.0379(13) 0.0013(11) 0.0114(10) -0.0056(10)
C17D 0.0312(15) 0.0255(16) 0.047(2) -0.0065(15) 0.0114(14) -0.0023(12)
C18D 0.0295(14) 0.0247(16) 0.0380(17) -0.0024(13) 0.0094(12) -0.0024(12)
C19D 0.0313(14) 0.0298(17) 0.0303(16) -0.0001(13) 0.0117(12) -0.0014(12)
O20D 0.0361(12) 0.0260(12) 0.0591(17) 0.0015(11) 0.0182(11) -0.0029(10)
O21D 0.0312(11) 0.0301(12) 0.0437(14) 0.0027(11) 0.0101(10) 0.0023(9)
N1P 0.0439(15) 0.0358(17) 0.056(2) 0.0026(15) 0.0253(15) 0.0025(13)
C2P 0.044(2) 0.075(3) 0.066(3) 0.012(2) 0.031(2) 0.013(2)
C3P 0.051(2) 0.080(4) 0.059(3) 0.009(3) 0.029(2) 0.024(2)
C4P 0.070(3) 0.057(3) 0.041(2) 0.0054(19) 0.0210(19) 0.037(2)
C4AP 0.054(2) 0.0304(18) 0.0326(17) 0.0036(14) 0.0137(15) 0.0102(15)
C5P 0.065(2) 0.0244(17) 0.0375(19) 0.0041(15) 0.0135(18) -0.0011(16)
C6P 0.068(3) 0.041(2) 0.0348(19) 0.0059(17) 0.0108(18) -0.027(2)
C6AP 0.0480(19) 0.050(2) 0.0325(18) 0.0037(16) 0.0191(15) -0.0084(17)
C7P 0.055(2) 0.083(4) 0.043(2) 0.005(2) 0.0251(19) -0.011(2)
C8P 0.046(2) 0.107(4) 0.049(2) -0.004(3) 0.0314(19) 0.006(2)
C9P 0.048(2) 0.076(3) 0.044(2) -0.017(2) 0.0185(18) 0.009(2)
N10P 0.0403(14) 0.0423(18) 0.0433(17) -0.0076(14) 0.0189(13) 0.0000(13)
C10P 0.0458(17) 0.0305(17) 0.0305(16) -0.0015(14) 0.0172(14) -0.0039(14)
C11P 0.0420(16) 0.0244(16) 0.0360(17) 0.0032(13) 0.0152(14) 0.0020(13)
N1Q 0.0583(17) 0.0260(14) 0.0368(15) 0.0011(12) 0.0312(14) 0.0038(13)
C2Q 0.084(3) 0.0297(19) 0.043(2) 0.0008(16) 0.042(2) 0.0024(18)
C3Q 0.084(3) 0.036(2) 0.042(2) -0.0053(17) 0.040(2) 0.005(2)
C4Q 0.063(2) 0.0221(16) 0.049(2) -0.0020(15) 0.0306(19) 0.0040(15)
C4AQ 0.0393(16) 0.0232(16) 0.0385(18) 0.0008(13) 0.0185(14) 0.0058(13)
C5Q 0.0394(16) 0.0236(16) 0.046(2) 0.0079(14) 0.0213(15) 0.0033(13)
C6Q 0.0347(15) 0.0315(17) 0.0390(18) 0.0088(14) 0.0177(14) 0.0019(13)
C6AQ 0.0304(14) 0.0357(18) 0.0309(15) 0.0046(14) 0.0136(12) 0.0025(13)
C7Q 0.0431(17) 0.046(2) 0.0292(16) 0.0072(15) 0.0184(14) 0.0039(15)
C8Q 0.0429(17) 0.046(2) 0.0263(15) -0.0030(15) 0.0157(14) 0.0019(15)
C9Q 0.0388(16) 0.0353(19) 0.0328(17) -0.0036(14) 0.0160(14) -0.0034(14)
N10Q 0.0378(13) 0.0294(14) 0.0304(14) -0.0021(11) 0.0163(11) -0.0011(11)
C10Q 0.0278(13) 0.0272(16) 0.0288(15) 0.0042(12) 0.0130(12) 0.0026(11)
C11Q 0.0343(14) 0.0237(15) 0.0322(15) 0.0047(12) 0.0174(12) 0.0051(12)
N1R 0.0429(15) 0.0301(15) 0.0361(16) -0.0035(13) 0.0051(12) 0.0030(12)
C2R 0.052(2) 0.039(2) 0.046(2) -0.0090(18) -0.0036(18) 0.0064(17)
C3R 0.052(2) 0.042(2) 0.063(3) -0.020(2) -0.006(2) -0.0011(19)
C4R 0.055(2) 0.029(2) 0.065(3) -0.0129(19) 0.008(2) -0.0017(17)
C4AR 0.0409(17) 0.0280(17) 0.046(2) -0.0069(15) 0.0159(16) 0.0035(14)
C5R 0.051(2) 0.0239(17) 0.054(2) 0.0000(16) 0.0207(18) 0.0050(15)
C6R 0.0456(18) 0.036(2) 0.045(2) 0.0050(16) 0.0159(16) 0.0135(16)
C6AR 0.0325(15) 0.0371(18) 0.0354(17) -0.0003(15) 0.0139(13) 0.0053(14)
C7R 0.0327(15) 0.046(2) 0.0370(18) 0.0004(16) 0.0074(14) 0.0089(15)
C8R 0.0269(14) 0.046(2) 0.0403(19) -0.0069(16) 0.0098(13) -0.0002(14)
C9R 0.0335(15) 0.040(2) 0.0381(18) -0.0028(15) 0.0179(14) -0.0053(14)
N10R 0.0331(12) 0.0304(14) 0.0322(14) -0.0008(11) 0.0135(11) -0.0015(11)
C10R 0.0313(14) 0.0283(16) 0.0327(16) -0.0022(13) 0.0149(13) 0.0032(12)
C11R 0.0363(15) 0.0275(17) 0.0329(17) -0.0033(13) 0.0113(13) 0.0052(13)

loop_
_atom_type_symbol
_atom_type_description
_atom_type_scat_dispersion_real
_atom_type_scat_dispersion_imag
_atom_type_scat_source
C C 0.0181 0.0091 'International Tables Vol C Tables 4.2.6.8 and 6.1.1.4'
H H 0.0000 0.0000 'International Tables Vol C Tables 4.2.6.8 and 6.1.1.4'
N N 0.0311 0.0180 'International Tables Vol C Tables 4.2.6.8 and 6.1.1.4'
O O 0.0492 0.0322 'International Tables Vol C Tables 4.2.6.8 and 6.1.1.4'

loop_
_exptl_crystal_face_index_h
_exptl_crystal_face_index_k
_exptl_crystal_face_index_l
_exptl_crystal_face_perp_dist
0 4 0 0.0726
-1 3 0 0.1313
1 4 0 0.0660
-1 4 2 0.0910
0 -2 -1 0.0748
-2 1 1 0.0938
-1 -4 0 0.1043
1 -4 -1 0.0815
-1 -4 1 0.0718
2 -3 -3 0.0228
0 4 0 0.1158
1 3 0 0.0349
0 -1 0 0.0916
1 -4 1 0.1248

loop_
_geom_angle_atom_site_label_1
_geom_angle_atom_site_label_2
_geom_angle_atom_site_label_3
_geom_angle
_geom_angle_site_symmetry_1
_geom_angle_site_symmetry_3
_geom_angle_publ_flag
C12A O1 O2 112.2(2) . . ?
C3 O2 O1 108.4(2) . . ?
O2 C3 C3M 103.9(3) . . ?
O2 C3 C4 113.3(4) . . ?
O2 C3 O13 108.5(3) . . ?
C4 C3 C3M 113.8(4) . . ?
O13 C3 C3M 106.8(4) . . ?
O13 C3 C4 110.1(3) . . ?
C3 C3M H3MA 109.5 . . ?
C3 C3M H3MB 109.5 . . ?
C3 C3M H3MC 109.5 . . ?
H3MA C3M H3MB 109.5 . . ?
H3MA C3M H3MC 109.5 . . ?
H3MB C3M H3MC 109.5 . . ?
C3 C4 H4A 108.7 . . ?
C3 C4 H4B 108.7 . . ?
C3 C4 C5 114.2(4) . . ?
H4A C4 H4B 107.6 . . ?
C5 C4 H4A 108.7 . . ?
C5 C4 H4B 108.7 . . ?
C4 C5 H5A 108.3 . . ?
C4 C5 H5B 108.3 . . ?
C4 C5 C5A 116.1(3) . . ?
H5A C5 H5B 107.4 . . ?
C5A C5 H5A 108.3 . . ?
C5A C5 H5B 108.3 . . ?
C5 C5A H5AA 106.3 . . ?
C5 C5A C6 111.7(3) . . ?
C5 C5A C12A 112.2(3) . . ?
C6 C5A H5AA 106.3 . . ?
C6 C5A C12A 113.3(3) . . ?
C12A C5A H5AA 106.3 . . ?
C5A C6 H6 108.4 . . ?
C5A C6 C6M 111.1(3) . . ?
C6M C6 H6 108.4 . . ?
C7 C6 C5A 111.2(3) . . ?
C7 C6 H6 108.4 . . ?
C7 C6 C6M 109.2(3) . . ?
C6 C6M H6MA 109.5 . . ?
C6 C6M H6MB 109.5 . . ?
C6 C6M H6MC 109.5 . . ?
H6MA C6M H6MB 109.5 . . ?
H6MA C6M H6MC 109.5 . . ?
H6MB C6M H6MC 109.5 . . ?
C6 C7 H7A 109.3 . . ?
C6 C7 H7B 109.3 . . ?
C6 C7 C8 111.8(3) . . ?
H7A C7 H7B 107.9 . . ?
C8 C7 H7A 109.3 . . ?
C8 C7 H7B 109.3 . . ?
C7 C8 H8A 109.6 . . ?
C7 C8 H8B 109.6 . . ?
C7 C8 C8A 110.1(3) . . ?
H8A C8 H8B 108.1 . . ?
C8A C8 H8A 109.6 . . ?
C8A C8 H8B 109.6 . . ?
C8 C8A H8AA 107.2 . . ?
C8 C8A C9 112.9(3) . . ?
C9 C8A H8AA 107.2 . . ?
C12A C8A C8 112.0(3) . . ?
C12A C8A H8AA 107.2 . . ?
C12A C8A C9 110.1(3) . . ?
C8A C9 H9 107.7 . . ?
C9M C9 C8A 112.7(3) . . ?
C9M C9 H9 107.7 . . ?
C10 C9 C8A 109.3(3) . . ?
C10 C9 H9 107.7 . . ?
C10 C9 C9M 111.5(4) . . ?
C9 C9M H9MA 109.5 . . ?
C9 C9M H9MB 109.5 . . ?
C9 C9M H9MC 109.5 . . ?
H9MA C9M H9MB 109.5 . . ?
H9MA C9M H9MC 109.5 . . ?
H9MB C9M H9MC 109.5 . . ?
C9 C10 H10 110.9 . . ?
O11 C10 C9 111.5(4) . . ?
O11 C10 H10 110.9 . . ?
O11 C10 O14 102.8(3) . . ?
O14 C10 C9 109.6(3) . . ?
O14 C10 H10 110.9 . . ?
C10 O11 C12 113.8(3) . . ?
O11 C12 H12 108.7 . . ?
O11 C12 C12A 111.8(3) . . ?
C12A C12 H12 108.7 . . ?
O13 C12 O11 105.3(3) . . ?
O13 C12 H12 108.7 . . ?
O13 C12 C12A 113.6(3) . . ?
O1 C12A C5A 106.4(3) . . ?
O1 C12A C8A 103.5(3) . . ?
O1 C12A C12 109.7(3) . . ?
C8A C12A C5A 111.9(3) . . ?
C12 C12A C5A 113.1(3) . . ?
C12 C12A C8A 111.7(3) . . ?
C12 O13 C3 112.9(3) . . ?
C15 O14 C10 119.8(3) . . ?
O14 C15 C17 111.5(4) . . ?
O16 C15 O14 122.8(4) . . ?
O16 C15 C17 125.7(5) . . ?
C15 C17 H17A 109.3 . . ?
C15 C17 H17B 109.3 . . ?
C15 C17 C18 111.5(4) . . ?
H17A C17 H17B 108.0 . . ?
C18 C17 H17A 109.3 . . ?
C18 C17 H17B 109.3 . . ?
C17 C18 H18A 109.4 . . ?
C17 C18 H18B 109.4 . . ?
H18A C18 H18B 108.0 . . ?
C19 C18 C17 111.4(4) . . ?
C19 C18 H18A 109.4 . . ?
C19 C18 H18B 109.4 . . ?
O20 C19 C18 124.1(5) . . ?
O20 C19 O21 122.5(5) . . ?
O21 C19 C18 113.4(4) . . ?
C19 O21 H21 109.5 . . ?
C12C O1B O2B 111.7(2) . . ?
C3B O2B O1B 108.5(2) . . ?
O2B C3B C3MB 104.5(3) . . ?
O2B C3B C4B 112.5(3) . . ?
O2B C3B O13B 108.4(3) . . ?
C3MB C3B C4B 113.4(3) . . ?
O13B C3B C3MB 107.1(3) . . ?
O13B C3B C4B 110.6(3) . . ?
C3B C3MB H3MD 109.5 . . ?
C3B C3MB H3ME 109.5 . . ?
C3B C3MB H3MF 109.5 . . ?
H3MD C3MB H3ME 109.5 . . ?
H3MD C3MB H3MF 109.5 . . ?
H3ME C3MB H3MF 109.5 . . ?
C3B C4B H4BA 108.6 . . ?
C3B C4B H4BB 108.6 . . ?
C3B C4B C5B 114.5(3) . . ?
H4BA C4B H4BB 107.6 . . ?
C5B C4B H4BA 108.6 . . ?
C5B C4B H4BB 108.6 . . ?
C4B C5B H5BA 108.3 . . ?
C4B C5B H5BB 108.3 . . ?
C4B C5B C5AB 116.1(3) . . ?
H5BA C5B H5BB 107.4 . . ?
C5AB C5B H5BA 108.3 . . ?
C5AB C5B H5BB 108.3 . . ?
C5B C5AB H5AB 105.9 . . ?
C5B C5AB C6B 111.6(3) . . ?
C5B C5AB C12C 113.2(3) . . ?
C6B C5AB H5AB 105.9 . . ?
C6B C5AB C12C 113.6(3) . . ?
C12C C5AB H5AB 105.9 . . ?
C5AB C6B H6B 108.0 . . ?
C6MB C6B C5AB 111.4(3) . . ?
C6MB C6B H6B 108.0 . . ?
C7B C6B C5AB 111.2(3) . . ?
C7B C6B H6B 108.0 . . ?
C7B C6B C6MB 110.1(3) . . ?
C6B C6MB H6MD 109.5 . . ?
C6B C6MB H6ME 109.5 . . ?
C6B C6MB H6MF 109.5 . . ?
H6MD C6MB H6ME 109.5 . . ?
H6MD C6MB H6MF 109.5 . . ?
H6ME C6MB H6MF 109.5 . . ?
C6B C7B H7BA 109.3 . . ?
C6B C7B H7BB 109.3 . . ?
C6B C7B C8B 111.6(3) . . ?
H7BA C7B H7BB 108.0 . . ?
C8B C7B H7BA 109.3 . . ?
C8B C7B H7BB 109.3 . . ?
C7B C8B H8BA 109.3 . . ?
C7B C8B H8BB 109.3 . . ?
C7B C8B C8AB 111.4(3) . . ?
H8BA C8B H8BB 108.0 . . ?
C8AB C8B H8BA 109.3 . . ?
C8AB C8B H8BB 109.3 . . ?
C8B C8AB H8AB 107.1 . . ?
C8B C8AB C9B 114.1(3) . . ?
C8B C8AB C12C 111.4(3) . . ?
C9B C8AB H8AB 107.1 . . ?
C9B C8AB C12C 109.6(3) . . ?
C12C C8AB H8AB 107.1 . . ?
C8AB C9B H9B 107.8 . . ?
C8AB C9B C9MB 112.7(3) . . ?
C9MB C9B H9B 107.8 . . ?
C10B C9B C8AB 109.5(3) . . ?
C10B C9B H9B 107.8 . . ?
C10B C9B C9MB 111.0(3) . . ?
C9B C9MB H9MD 109.5 . . ?
C9B C9MB H9ME 109.5 . . ?
C9B C9MB H9MF 109.5 . . ?
H9MD C9MB H9ME 109.5 . . ?
H9MD C9MB H9MF 109.5 . . ?
H9ME C9MB H9MF 109.5 . . ?
C9B C10B H10B 110.5 . . ?
O11B C10B C9B 111.4(2) . . ?
O11B C10B H10B 110.5 . . ?
O11B C10B O14B 105.7(3) . . ?
O14B C10B C9B 108.0(3) . . ?
O14B C10B H10B 110.5 . . ?
C10B O11B C12B 112.8(2) . . ?
O11B C12B H12B 108.6 . . ?
O11B C12B C12C 111.9(2) . . ?
C12C C12B H12B 108.6 . . ?
O13B C12B O11B 105.8(2) . . ?
O13B C12B H12B 108.6 . . ?
O13B C12B C12C 113.3(2) . . ?
O1B C12C C5AB 106.2(2) . . ?
O1B C12C C8AB 104.5(2) . . ?
O1B C12C C12B 109.7(2) . . ?
C5AB C12C C8AB 111.6(3) . . ?
C12B C12C C5AB 113.2(3) . . ?
C12B C12C C8AB 111.1(2) . . ?
C12B O13B C3B 112.9(2) . . ?
C15B O14B C10B 117.2(3) . . ?
O14B C15B C17B 109.8(3) . . ?
O16B C15B O14B 124.8(3) . . ?
O16B C15B C17B 125.3(3) . . ?
C15B C17B H17C 109.3 . . ?
C15B C17B H17D 109.3 . . ?
C15B C17B C18B 111.5(3) . . ?
H17C C17B H17D 108.0 . . ?
C18B C17B H17C 109.3 . . ?
C18B C17B H17D 109.3 . . ?
C17B C18B H18C 109.3 . . ?
C17B C18B H18D 109.3 . . ?
H18C C18B H18D 107.9 . . ?
C19B C18B C17B 111.7(3) . . ?
C19B C18B H18C 109.3 . . ?
C19B C18B H18D 109.3 . . ?
O20B C19B C18B 123.0(3) . . ?
O20B C19B O21B 124.5(3) . . ?
O21B C19B C18B 112.5(3) . . ?
C19B O21B H21B 109.5 . . ?
C12E O1D O2D 111.7(2) . . ?
C3D O2D O1D 108.1(2) . . ?
O2D C3D C3MD 104.5(3) . . ?
O2D C3D C4D 112.1(3) . . ?
O2D C3D O13D 108.4(2) . . ?
C3MD C3D C4D 113.6(3) . . ?
O13D C3D C3MD 107.6(3) . . ?
O13D C3D C4D 110.3(3) . . ?
C3D C3MD H3MG 109.5 . . ?
C3D C3MD H3MH 109.5 . . ?
C3D C3MD H3MI 109.5 . . ?
H3MG C3MD H3MH 109.5 . . ?
H3MG C3MD H3MI 109.5 . . ?
H3MH C3MD H3MI 109.5 . . ?
C3D C4D H4DA 108.7 . . ?
C3D C4D H4DB 108.7 . . ?
H4DA C4D H4DB 107.6 . . ?
C5D C4D C3D 114.1(3) . . ?
C5D C4D H4DA 108.7 . . ?
C5D C4D H4DB 108.7 . . ?
C4D C5D H5DA 108.2 . . ?
C4D C5D H5DB 108.2 . . ?
C4D C5D C5AD 116.2(3) . . ?
H5DA C5D H5DB 107.4 . . ?
C5AD C5D H5DA 108.2 . . ?
C5AD C5D H5DB 108.2 . . ?
C5D C5AD H5AD 106.3 . . ?
C5D C5AD C6D 111.3(3) . . ?
C5D C5AD C12E 113.0(3) . . ?
C6D C5AD H5AD 106.3 . . ?
C6D C5AD C12E 113.1(2) . . ?
C12E C5AD H5AD 106.3 . . ?
C5AD C6D H6D 108.3 . . ?
C6MD C6D C5AD 111.5(3) . . ?
C6MD C6D H6D 108.3 . . ?
C7D C6D C5AD 110.3(3) . . ?
C7D C6D H6D 108.3 . . ?
C7D C6D C6MD 109.9(3) . . ?
C6D C6MD H6MG 109.5 . . ?
C6D C6MD H6MH 109.5 . . ?
C6D C6MD H6MI 109.5 . . ?
H6MG C6MD H6MH 109.5 . . ?
H6MG C6MD H6MI 109.5 . . ?
H6MH C6MD H6MI 109.5 . . ?
C6D C7D H7DA 109.3 . . ?
C6D C7D H7DB 109.3 . . ?
C6D C7D C8D 111.5(3) . . ?
H7DA C7D H7DB 108.0 . . ?
C8D C7D H7DA 109.3 . . ?
C8D C7D H7DB 109.3 . . ?
C7D C8D H8DA 109.4 . . ?
C7D C8D H8DB 109.4 . . ?
C7D C8D C8AD 111.2(3) . . ?
H8DA C8D H8DB 108.0 . . ?
C8AD C8D H8DA 109.4 . . ?
C8AD C8D H8DB 109.4 . . ?
C8D C8AD H8AD 107.1 . . ?
C8D C8AD C9D 113.2(3) . . ?
C9D C8AD H8AD 107.1 . . ?
C12E C8AD C8D 111.9(3) . . ?
C12E C8AD H8AD 107.1 . . ?
C12E C8AD C9D 110.2(2) . . ?
C8AD C9D H9D 107.8 . . ?
C9MD C9D C8AD 113.3(3) . . ?
C9MD C9D H9D 107.8 . . ?
C10D C9D C8AD 108.3(3) . . ?
C10D C9D H9D 107.8 . . ?
C10D C9D C9MD 111.7(3) . . ?
C9D C9MD H9MG 109.5 . . ?
C9D C9MD H9MH 109.5 . . ?
C9D C9MD H9MI 109.5 . . ?
H9MG C9MD H9MH 109.5 . . ?
H9MG C9MD H9MI 109.5 . . ?
H9MH C9MD H9MI 109.5 . . ?
C9D C10D H10D 110.4 . . ?
O11D C10D C9D 111.3(2) . . ?
O11D C10D H10D 110.4 . . ?
O11D C10D O14D 105.7(2) . . ?
O14D C10D C9D 108.5(3) . . ?
O14D C10D H10D 110.4 . . ?
C10D O11D C12D 112.8(2) . . ?
O11D C12D H12D 108.5 . . ?
O11D C12D C12E 111.9(3) . . ?
C12E C12D H12D 108.5 . . ?
O13D C12D O11D 106.0(2) . . ?
O13D C12D H12D 108.5 . . ?
O13D C12D C12E 113.3(2) . . ?
O1D C12E C5AD 105.8(2) . . ?
O1D C12E C8AD 104.2(3) . . ?
O1D C12E C12D 109.7(2) . . ?
C8AD C12E C5AD 111.9(2) . . ?
C8AD C12E C12D 111.6(2) . . ?
C12D C12E C5AD 113.0(3) . . ?
C12D O13D C3D 113.5(2) . . ?
C15D O14D C10D 117.2(3) . . ?
O14D C15D C17D 110.8(3) . . ?
O16D C15D O14D 123.9(3) . . ?
O16D C15D C17D 125.3(3) . . ?
C15D C17D H17E 109.4 . . ?
C15D C17D H17F 109.4 . . ?
C15D C17D C18D 111.3(3) . . ?
H17E C17D H17F 108.0 . . ?
C18D C17D H17E 109.4 . . ?
C18D C17D H17F 109.4 . . ?
C17D C18D H18E 109.4 . . ?
C17D C18D H18F 109.4 . . ?
H18E C18D H18F 108.0 . . ?
C19D C18D C17D 111.3(3) . . ?
C19D C18D H18E 109.4 . . ?
C19D C18D H18F 109.4 . . ?
O20D C19D C18D 122.8(3) . . ?
O20D C19D O21D 124.7(3) . . ?
O21D C19D C18D 112.4(3) . . ?
C19D O21D H21D 109.5 . . ?
C2P N1P C11P 117.6(4) . . ?
N1P C2P H2P 117.8 . . ?
N1P C2P C3P 124.3(5) . . ?
C3P C2P H2P 117.8 . . ?
C2P C3P H3P 120.7 . . ?
C4P C3P C2P 118.6(4) . . ?
C4P C3P H3P 120.7 . . ?
C3P C4P H4P 120.0 . . ?
C3P C4P C4AP 120.1(4) . . ?
C4AP C4P H4P 120.0 . . ?
C5P C4AP C4P 123.0(4) . . ?
C11P C4AP C4P 116.9(4) . . ?
C11P C4AP C5P 120.0(4) . . ?
C4AP C5P H5P 119.6 . . ?
C6P C5P C4AP 120.8(4) . . ?
C6P C5P H5P 119.6 . . ?
C5P C6P H6P 119.1 . . ?
C5P C6P C6AP 121.8(4) . . ?
C6AP C6P H6P 119.1 . . ?
C7P C6AP C6P 123.0(4) . . ?
C7P C6AP C10P 118.2(4) . . ?
C10P C6AP C6P 118.8(4) . . ?
C6AP C7P H7P 120.6 . . ?
C8P C7P C6AP 118.8(5) . . ?
C8P C7P H7P 120.6 . . ?
C7P C8P H8P 120.3 . . ?
C7P C8P C9P 119.4(4) . . ?
C9P C8P H8P 120.3 . . ?
C8P C9P H9P 118.4 . . ?
N10P C9P C8P 123.2(5) . . ?
N10P C9P H9P 118.4 . . ?
C9P N10P C10P 116.9(4) . . ?
C6AP C10P C11P 119.0(3) . . ?
N10P C10P C6AP 123.5(4) . . ?
N10P C10P C11P 117.5(3) . . ?
N1P C11P C4AP 122.4(4) . . ?
N1P C11P C10P 117.8(3) . . ?
C4AP C11P C10P 119.7(3) . . ?
C2Q N1Q C11Q 118.0(3) . . ?
N1Q C2Q H2Q 118.1 . . ?
N1Q C2Q C3Q 123.8(4) . . ?
C3Q C2Q H2Q 118.1 . . ?
C2Q C3Q H3Q 120.8 . . ?
C4Q C3Q C2Q 118.5(4) . . ?
C4Q C3Q H3Q 120.8 . . ?
C3Q C4Q H4Q 120.3 . . ?
C3Q C4Q C4AQ 119.4(4) . . ?
C4AQ C4Q H4Q 120.3 . . ?
C4Q C4AQ C5Q 121.6(3) . . ?
C4Q C4AQ C11Q 118.0(3) . . ?
C11Q C4AQ C5Q 120.4(3) . . ?
C4AQ C5Q H5Q 119.7 . . ?
C6Q C5Q C4AQ 120.7(3) . . ?
C6Q C5Q H5Q 119.7 . . ?
C5Q C6Q H6Q 119.7 . . ?
C5Q C6Q C6AQ 120.6(3) . . ?
C6AQ C6Q H6Q 119.7 . . ?
C7Q C6AQ C6Q 122.6(3) . . ?
C7Q C6AQ C10Q 116.9(3) . . ?
C10Q C6AQ C6Q 120.5(3) . . ?
C6AQ C7Q H7Q 119.9 . . ?
C8Q C7Q C6AQ 120.2(3) . . ?
C8Q C7Q H7Q 119.9 . . ?
C7Q C8Q H8Q 120.8 . . ?
C7Q C8Q C9Q 118.4(3) . . ?
C9Q C8Q H8Q 120.8 . . ?
C8Q C9Q H9Q 118.2 . . ?
N10Q C9Q C8Q 123.7(4) . . ?
N10Q C9Q H9Q 118.2 . . ?
C9Q N10Q C10Q 117.6(3) . . ?
C6AQ C10Q C11Q 118.8(3) . . ?
N10Q C10Q C6AQ 123.3(3) . . ?
N10Q C10Q C11Q 117.8(3) . . ?
N1Q C11Q C4AQ 122.2(3) . . ?
N1Q C11Q C10Q 118.8(3) . . ?
C4AQ C11Q C10Q 118.9(3) . . ?
C2R N1R C11R 118.2(4) . . ?
N1R C2R H2R 118.1 . . ?
N1R C2R C3R 123.8(4) . . ?
C3R C2R H2R 118.1 . . ?
C2R C3R H3R 120.8 . . ?
C4R C3R C2R 118.4(4) . . ?
C4R C3R H3R 120.8 . . ?
C3R C4R H4R 120.3 . . ?
C3R C4R C4AR 119.4(4) . . ?
C4AR C4R H4R 120.3 . . ?
C4R C4AR C5R 121.6(4) . . ?
C4R C4AR C11R 118.2(4) . . ?
C11R C4AR C5R 120.1(3) . . ?
C4AR C5R H5R 119.8 . . ?
C6R C5R C4AR 120.5(4) . . ?
C6R C5R H5R 119.8 . . ?
C5R C6R H6R 119.3 . . ?
C5R C6R C6AR 121.3(4) . . ?
C6AR C6R H6R 119.3 . . ?
C7R C6AR C6R 122.6(3) . . ?
C10R C6AR C6R 120.0(3) . . ?
C10R C6AR C7R 117.4(3) . . ?
C6AR C7R H7R 120.2 . . ?
C8R C7R C6AR 119.6(3) . . ?
C8R C7R H7R 120.2 . . ?
C7R C8R H8R 120.8 . . ?
C7R C8R C9R 118.4(3) . . ?
C9R C8R H8R 120.8 . . ?
C8R C9R H9R 117.9 . . ?
N10R C9R C8R 124.2(4) . . ?
N10R C9R H9R 117.9 . . ?
C9R N10R C10R 117.6(3) . . ?
C6AR C10R C11R 119.2(3) . . ?
N10R C10R C6AR 122.8(3) . . ?
N10R C10R C11R 117.9(3) . . ?
N1R C11R C4AR 122.0(3) . . ?
N1R C11R C10R 119.0(3) . . ?
C4AR C11R C10R 118.9(3) . . ?

loop_
_geom_bond_atom_site_label_1
_geom_bond_atom_site_label_2
_geom_bond_distance
_geom_bond_site_symmetry_2
_geom_bond_publ_flag
O1 O2 1.472(3) . ?
O1 C12A 1.457(4) . ?
O2 C3 1.406(5) . ?
C3 C3M 1.525(5) . ?
C3 C4 1.520(6) . ?
C3 O13 1.445(5) . ?
C3M H3MA 0.9800 . ?
C3M H3MB 0.9800 . ?
C3M H3MC 0.9800 . ?
C4 H4A 0.9900 . ?
C4 H4B 0.9900 . ?
C4 C5 1.522(6) . ?
C5 H5A 0.9900 . ?
C5 H5B 0.9900 . ?
C5 C5A 1.532(5) . ?
C5A H5AA 1.0000 . ?
C5A C6 1.540(5) . ?
C5A C12A 1.545(5) . ?
C6 H6 1.0000 . ?
C6 C6M 1.541(5) . ?
C6 C7 1.509(5) . ?
C6M H6MA 0.9800 . ?
C6M H6MB 0.9800 . ?
C6M H6MC 0.9800 . ?
C7 H7A 0.9900 . ?
C7 H7B 0.9900 . ?
C7 C8 1.525(5) . ?
C8 H8A 0.9900 . ?
C8 H8B 0.9900 . ?
C8 C8A 1.538(5) . ?
C8A H8AA 1.0000 . ?
C8A C9 1.540(6) . ?
C8A C12A 1.534(5) . ?
C9 H9 1.0000 . ?
C9 C9M 1.528(6) . ?
C9 C10 1.500(6) . ?
C9M H9MA 0.9800 . ?
C9M H9MB 0.9800 . ?
C9M H9MC 0.9800 . ?
C10 H10 1.0000 . ?
C10 O11 1.414(5) . ?
C10 O14 1.438(5) . ?
O11 C12 1.433(4) . ?
C12 H12 1.0000 . ?
C12 C12A 1.530(5) . ?
C12 O13 1.405(4) . ?
O14 C15 1.347(6) . ?
C15 O16 1.202(6) . ?
C15 C17 1.490(6) . ?
C17 H17A 0.9900 . ?
C17 H17B 0.9900 . ?
C17 C18 1.501(7) . ?
C18 H18A 0.9900 . ?
C18 H18B 0.9900 . ?
C18 C19 1.497(6) . ?
C19 O20 1.189(7) . ?
C19 O21 1.320(7) . ?
O21 H21 0.8400 . ?
O1B O2B 1.472(3) . ?
O1B C12C 1.455(4) . ?
O2B C3B 1.405(4) . ?
C3B C3MB 1.513(5) . ?
C3B C4B 1.527(5) . ?
C3B O13B 1.444(4) . ?
C3MB H3MD 0.9800 . ?
C3MB H3ME 0.9800 . ?
C3MB H3MF 0.9800 . ?
C4B H4BA 0.9900 . ?
C4B H4BB 0.9900 . ?
C4B C5B 1.527(5) . ?
C5B H5BA 0.9900 . ?
C5B H5BB 0.9900 . ?
C5B C5AB 1.530(5) . ?
C5AB H5AB 1.0000 . ?
C5AB C6B 1.541(5) . ?
C5AB C12C 1.549(4) . ?
C6B H6B 1.0000 . ?
C6B C6MB 1.536(5) . ?
C6B C7B 1.514(5) . ?
C6MB H6MD 0.9800 . ?
C6MB H6ME 0.9800 . ?
C6MB H6MF 0.9800 . ?
C7B H7BA 0.9900 . ?
C7B H7BB 0.9900 . ?
C7B C8B 1.515(5) . ?
C8B H8BA 0.9900 . ?
C8B H8BB 0.9900 . ?
C8B C8AB 1.525(4) . ?
C8AB H8AB 1.0000 . ?
C8AB C9B 1.529(5) . ?
C8AB C12C 1.550(4) . ?
C9B H9B 1.0000 . ?
C9B C9MB 1.535(5) . ?
C9B C10B 1.507(5) . ?
C9MB H9MD 0.9800 . ?
C9MB H9ME 0.9800 . ?
C9MB H9MF 0.9800 . ?
C10B H10B 1.0000 . ?
C10B O11B 1.421(4) . ?
C10B O14B 1.429(4) . ?
O11B C12B 1.442(4) . ?
C12B H12B 1.0000 . ?
C12B C12C 1.529(4) . ?
C12B O13B 1.403(4) . ?
O14B C15B 1.356(4) . ?
C15B O16B 1.190(4) . ?
C15B C17B 1.512(5) . ?
C17B H17C 0.9900 . ?
C17B H17D 0.9900 . ?
C17B C18B 1.524(5) . ?
C18B H18C 0.9900 . ?
C18B H18D 0.9900 . ?
C18B C19B 1.503(5) . ?
C19B O20B 1.214(4) . ?
C19B O21B 1.322(4) . ?
O21B H21B 0.8400 . ?
O1D O2D 1.473(3) . ?
O1D C12E 1.460(4) . ?
O2D C3D 1.415(4) . ?
C3D C3MD 1.505(5) . ?
C3D C4D 1.538(4) . ?
C3D O13D 1.435(4) . ?
C3MD H3MG 0.9800 . ?
C3MD H3MH 0.9800 . ?
C3MD H3MI 0.9800 . ?
C4D H4DA 0.9900 . ?
C4D H4DB 0.9900 . ?
C4D C5D 1.536(5) . ?
C5D H5DA 0.9900 . ?
C5D H5DB 0.9900 . ?
C5D C5AD 1.536(4) . ?
C5AD H5AD 1.0000 . ?
C5AD C6D 1.545(5) . ?
C5AD C12E 1.548(4) . ?
C6D H6D 1.0000 . ?
C6D C6MD 1.531(5) . ?
C6D C7D 1.520(4) . ?
C6MD H6MG 0.9800 . ?
C6MD H6MH 0.9800 . ?
C6MD H6MI 0.9800 . ?
C7D H7DA 0.9900 . ?
C7D H7DB 0.9900 . ?
C7D C8D 1.524(4) . ?
C8D H8DA 0.9900 . ?
C8D H8DB 0.9900 . ?
C8D C8AD 1.532(5) . ?
C8AD H8AD 1.0000 . ?
C8AD C9D 1.541(4) . ?
C8AD C12E 1.527(4) . ?
C9D H9D 1.0000 . ?
C9D C9MD 1.520(4) . ?
C9D C10D 1.509(5) . ?
C9MD H9MG 0.9800 . ?
C9MD H9MH 0.9800 . ?
C9MD H9MI 0.9800 . ?
C10D H10D 1.0000 . ?
C10D O11D 1.420(4) . ?
C10D O14D 1.424(4) . ?
O11D C12D 1.435(4) . ?
C12D H12D 1.0000 . ?
C12D C12E 1.536(4) . ?
C12D O13D 1.397(4) . ?
O14D C15D 1.347(4) . ?
C15D O16D 1.202(4) . ?
C15D C17D 1.507(4) . ?
C17D H17E 0.9900 . ?
C17D H17F 0.9900 . ?
C17D C18D 1.536(5) . ?
C18D H18E 0.9900 . ?
C18D H18F 0.9900 . ?
C18D C19D 1.508(5) . ?
C19D O20D 1.209(4) . ?
C19D O21D 1.322(4) . ?
O21D H21D 0.8400 . ?
N1P C2P 1.333(6) . ?
N1P C11P 1.345(5) . ?
C2P H2P 0.9500 . ?
C2P C3P 1.384(8) . ?
C3P H3P 0.9500 . ?
C3P C4P 1.348(8) . ?
C4P H4P 0.9500 . ?
C4P C4AP 1.420(7) . ?
C4AP C5P 1.418(6) . ?
C4AP C11P 1.414(5) . ?
C5P H5P 0.9500 . ?
C5P C6P 1.331(7) . ?
C6P H6P 0.9500 . ?
C6P C6AP 1.454(7) . ?
C6AP C7P 1.379(7) . ?
C6AP C10P 1.410(5) . ?
C7P H7P 0.9500 . ?
C7P C8P 1.377(8) . ?
C8P H8P 0.9500 . ?
C8P C9P 1.411(8) . ?
C9P H9P 0.9500 . ?
C9P N10P 1.320(5) . ?
N10P C10P 1.360(5) . ?
C10P C11P 1.441(5) . ?
N1Q C2Q 1.318(5) . ?
N1Q C11Q 1.357(5) . ?
C2Q H2Q 0.9500 . ?
C2Q C3Q 1.408(6) . ?
C3Q H3Q 0.9500 . ?
C3Q C4Q 1.366(6) . ?
C4Q H4Q 0.9500 . ?
C4Q C4AQ 1.407(5) . ?
C4AQ C5Q 1.434(5) . ?
C4AQ C11Q 1.409(5) . ?
C5Q H5Q 0.9500 . ?
C5Q C6Q 1.349(5) . ?
C6Q H6Q 0.9500 . ?
C6Q C6AQ 1.434(5) . ?
C6AQ C7Q 1.408(5) . ?
C6AQ C10Q 1.409(5) . ?
C7Q H7Q 0.9500 . ?
C7Q C8Q 1.365(6) . ?
C8Q H8Q 0.9500 . ?
C8Q C9Q 1.407(5) . ?
C9Q H9Q 0.9500 . ?
C9Q N10Q 1.324(5) . ?
N10Q C10Q 1.355(4) . ?
C10Q C11Q 1.449(5) . ?
N1R C2R 1.318(5) . ?
N1R C11R 1.350(5) . ?
C2R H2R 0.9500 . ?
C2R C3R 1.408(7) . ?
C3R H3R 0.9500 . ?
C3R C4R 1.364(7) . ?
C4R H4R 0.9500 . ?
C4R C4AR 1.401(5) . ?
C4AR C5R 1.439(6) . ?
C4AR C11R 1.411(5) . ?
C5R H5R 0.9500 . ?
C5R C6R 1.341(6) . ?
C6R H6R 0.9500 . ?
C6R C6AR 1.431(6) . ?
C6AR C7R 1.412(5) . ?
C6AR C10R 1.408(5) . ?
C7R H7R 0.9500 . ?
C7R C8R 1.369(6) . ?
C8R H8R 0.9500 . ?
C8R C9R 1.403(5) . ?
C9R H9R 0.9500 . ?
C9R N10R 1.319(5) . ?
N10R C10R 1.358(5) . ?
C10R C11R 1.446(5) . ?

loop_
_geom_torsion_atom_site_label_1
_geom_torsion_atom_site_label_2
_geom_torsion_atom_site_label_3
_geom_torsion_atom_site_label_4
_geom_torsion
_geom_torsion_site_symmetry_1
_geom_torsion_site_symmetry_2
_geom_torsion_site_symmetry_3
_geom_torsion_site_symmetry_4
_geom_torsion_publ_flag
O1 O2 C3 C3M 172.9(3) . . . . ?
O1 O2 C3 C4 48.9(4) . . . . ?
O1 O2 C3 O13 -73.7(4) . . . . ?
O2 O1 C12A C5A -106.0(3) . . . . ?
O2 O1 C12A C8A 136.0(3) . . . . ?
O2 O1 C12A C12 16.7(4) . . . . ?
O2 C3 C4 C5 -95.1(4) . . . . ?
O2 C3 O13 C12 34.7(4) . . . . ?
C3 C4 C5 C5A 57.5(5) . . . . ?
C3M C3 C4 C5 146.5(4) . . . . ?
C3M C3 O13 C12 146.2(3) . . . . ?
C4 C3 O13 C12 -89.8(4) . . . . ?
C4 C5 C5A C6 -167.6(3) . . . . ?
C4 C5 C5A C12A -39.1(5) . . . . ?
C5 C5A C6 C6M -59.0(4) . . . . ?
C5 C5A C6 C7 179.1(3) . . . . ?
C5 C5A C12A O1 71.2(3) . . . . ?
C5 C5A C12A C8A -176.4(3) . . . . ?
C5 C5A C12A C12 -49.3(4) . . . . ?
C5A C6 C7 C8 -56.4(4) . . . . ?
C6 C5A C12A O1 -161.1(3) . . . . ?
C6 C5A C12A C8A -48.7(4) . . . . ?
C6 C5A C12A C12 78.4(4) . . . . ?
C6 C7 C8 C8A 59.2(4) . . . . ?
C6M C6 C7 C8 -179.4(3) . . . . ?
C7 C8 C8A C9 178.8(3) . . . . ?
C7 C8 C8A C12A -56.3(4) . . . . ?
C8 C8A C9 C9M -52.3(5) . . . . ?
C8 C8A C9 C10 72.3(4) . . . . ?
C8 C8A C12A O1 165.4(3) . . . . ?
C8 C8A C12A C5A 51.3(4) . . . . ?
C8 C8A C12A C12 -76.7(4) . . . . ?
C8A C9 C10 O11 59.0(4) . . . . ?
C8A C9 C10 O14 172.2(3) . . . . ?
C9 C8A C12A O1 -68.1(4) . . . . ?
C9 C8A C12A C5A 177.7(3) . . . . ?
C9 C8A C12A C12 49.8(4) . . . . ?
C9 C10 O11 C12 -61.1(4) . . . . ?
C9 C10 O14 C15 125.1(4) . . . . ?
C9M C9 C10 O11 -175.7(3) . . . . ?
C9M C9 C10 O14 -62.6(4) . . . . ?
C10 O11 C12 C12A 55.8(4) . . . . ?
C10 O11 C12 O13 179.6(3) . . . . ?
C10 O14 C15 O16 1.7(7) . . . . ?
C10 O14 C15 C17 -178.7(3) . . . . ?
O11 C10 O14 C15 -116.2(4) . . . . ?
O11 C12 C12A O1 64.1(4) . . . . ?
O11 C12 C12A C5A -177.3(3) . . . . ?
O11 C12 C12A C8A -50.0(4) . . . . ?
O11 C12 O13 C3 -94.8(3) . . . . ?
C12A O1 O2 C3 44.0(4) . . . . ?
C12A C5A C6 C6M 173.0(3) . . . . ?
C12A C5A C6 C7 51.1(4) . . . . ?
C12A C8A C9 C9M -178.2(4) . . . . ?
C12A C8A C9 C10 -53.6(4) . . . . ?
C12A C12 O13 C3 27.9(4) . . . . ?
O13 C3 C4 C5 26.6(5) . . . . ?
O13 C12 C12A O1 -54.9(4) . . . . ?
O13 C12 C12A C5A 63.7(4) . . . . ?
O13 C12 C12A C8A -169.0(3) . . . . ?
O14 C10 O11 C12 -178.5(3) . . . . ?
O14 C15 C17 C18 151.2(4) . . . . ?
C15 C17 C18 C19 -60.0(5) . . . . ?
O16 C15 C17 C18 -29.2(7) . . . . ?
C17 C18 C19 O20 -6.1(7) . . . . ?
C17 C18 C19 O21 176.4(4) . . . . ?
O1B O2B C3B C3MB 172.3(2) . . . . ?
O1B O2B C3B C4B 48.8(3) . . . . ?
O1B O2B C3B O13B -73.7(3) . . . . ?
O2B O1B C12C C5AB -106.3(3) . . . . ?
O2B O1B C12C C8AB 135.6(2) . . . . ?
O2B O1B C12C C12B 16.4(3) . . . . ?
O2B C3B C4B C5B -95.1(3) . . . . ?
O2B C3B O13B C12B 33.5(3) . . . . ?
C3B C4B C5B C5AB 55.8(4) . . . . ?
C3MB C3B C4B C5B 146.6(3) . . . . ?
C3MB C3B O13B C12B 145.7(3) . . . . ?
C4B C3B O13B C12B -90.2(3) . . . . ?
C4B C5B C5AB C6B -165.9(3) . . . . ?
C4B C5B C5AB C12C -36.3(4) . . . . ?
C5B C5AB C6B C6MB -56.4(4) . . . . ?
C5B C5AB C6B C7B -179.7(3) . . . . ?
C5B C5AB C12C O1B 69.4(3) . . . . ?
C5B C5AB C12C C8AB -177.2(2) . . . . ?
C5B C5AB C12C C12B -51.0(3) . . . . ?
C5AB C6B C7B C8B -55.6(4) . . . . ?
C6B C5AB C12C O1B -162.0(3) . . . . ?
C6B C5AB C12C C8AB -48.6(3) . . . . ?
C6B C5AB C12C C12B 77.6(3) . . . . ?
C6B C7B C8B C8AB 59.3(4) . . . . ?
C6MB C6B C7B C8B -179.7(3) . . . . ?
C7B C8B C8AB C9B 178.7(3) . . . . ?
C7B C8B C8AB C12C -56.5(3) . . . . ?
C8B C8AB C9B C9MB -52.8(4) . . . . ?
C8B C8AB C9B C10B 71.2(3) . . . . ?
C8B C8AB C12C O1B 165.2(2) . . . . ?
C8B C8AB C12C C5AB 50.8(3) . . . . ?
C8B C8AB C12C C12B -76.5(3) . . . . ?
C8AB C9B C10B O11B 60.0(3) . . . . ?
C8AB C9B C10B O14B 175.7(2) . . . . ?
C9B C8AB C12C O1B -67.5(3) . . . . ?
C9B C8AB C12C C5AB 178.1(2) . . . . ?
C9B C8AB C12C C12B 50.8(3) . . . . ?
C9B C10B O11B C12B -61.3(3) . . . . ?
C9B C10B O14B C15B 143.5(3) . . . . ?
C9MB C9B C10B O11B -175.0(3) . . . . ?
C9MB C9B C10B O14B -59.3(3) . . . . ?
C10B O11B C12B C12C 56.6(3) . . . . ?
C10B O11B C12B O13B -179.6(2) . . . . ?
C10B O14B C15B O16B 9.5(5) . . . . ?
C10B O14B C15B C17B -172.9(3) . . . . ?
O11B C10B O14B C15B -97.1(3) . . . . ?
O11B C12B C12C O1B 63.9(3) . . . . ?
O11B C12B C12C C5AB -177.7(2) . . . . ?
O11B C12B C12C C8AB -51.2(3) . . . . ?
O11B C12B O13B C3B -93.8(3) . . . . ?
C12C O1B O2B C3B 44.9(3) . . . . ?
C12C C5AB C6B C6MB 174.2(3) . . . . ?
C12C C5AB C6B C7B 50.9(4) . . . . ?
C12C C8AB C9B C9MB -178.6(3) . . . . ?
C12C C8AB C9B C10B -54.5(3) . . . . ?
C12C C12B O13B C3B 29.2(4) . . . . ?
O13B C3B C4B C5B 26.2(4) . . . . ?
O13B C12B C12C O1B -55.6(3) . . . . ?
O13B C12B C12C C5AB 62.8(3) . . . . ?
O13B C12B C12C C8AB -170.7(2) . . . . ?
O14B C10B O11B C12B -178.4(2) . . . . ?
O14B C15B C17B C18B 143.4(3) . . . . ?
C15B C17B C18B C19B -60.2(4) . . . . ?
O16B C15B C17B C18B -39.0(5) . . . . ?
C17B C18B C19B O20B 14.3(5) . . . . ?
C17B C18B C19B O21B -166.2(3) . . . . ?
O1D O2D C3D C3MD 171.5(2) . . . . ?
O1D O2D C3D C4D 48.1(3) . . . . ?
O1D O2D C3D O13D -73.9(3) . . . . ?
O2D O1D C12E C5AD -107.7(2) . . . . ?
O2D O1D C12E C8AD 134.2(2) . . . . ?
O2D O1D C12E C12D 14.5(3) . . . . ?
O2D C3D C4D C5D -95.2(4) . . . . ?
O2D C3D O13D C12D 32.7(3) . . . . ?
C3D C4D C5D C5AD 56.2(4) . . . . ?
C3MD C3D C4D C5D 146.6(3) . . . . ?
C3MD C3D O13D C12D 145.3(3) . . . . ?
C4D C3D O13D C12D -90.3(3) . . . . ?
C4D C5D C5AD C6D -164.9(3) . . . . ?
C4D C5D C5AD C12E -36.5(4) . . . . ?
C5D C5AD C6D C6MD -56.5(4) . . . . ?
C5D C5AD C6D C7D -178.9(3) . . . . ?
C5D C5AD C12E O1D 69.2(3) . . . . ?
C5D C5AD C12E C8AD -177.9(3) . . . . ?
C5D C5AD C12E C12D -50.8(4) . . . . ?
C5AD C6D C7D C8D -56.5(4) . . . . ?
C6D C5AD C12E O1D -163.3(3) . . . . ?
C6D C5AD C12E C8AD -50.4(4) . . . . ?
C6D C5AD C12E C12D 76.7(3) . . . . ?
C6D C7D C8D C8AD 58.5(4) . . . . ?
C6MD C6D C7D C8D -179.9(3) . . . . ?
C7D C8D C8AD C9D 179.4(3) . . . . ?
C7D C8D C8AD C12E -55.4(4) . . . . ?
C8D C8AD C9D C9MD -53.1(4) . . . . ?
C8D C8AD C9D C10D 71.3(3) . . . . ?
C8D C8AD C12E O1D 165.0(2) . . . . ?
C8D C8AD C12E C5AD 51.1(4) . . . . ?
C8D C8AD C12E C12D -76.7(3) . . . . ?
C8AD C9D C10D O11D 60.9(3) . . . . ?
C8AD C9D C10D O14D 176.7(2) . . . . ?
C9D C8AD C12E O1D -68.1(3) . . . . ?
C9D C8AD C12E C5AD 178.0(3) . . . . ?
C9D C8AD C12E C12D 50.3(4) . . . . ?
C9D C10D O11D C12D -62.5(3) . . . . ?
C9D C10D O14D C15D 150.8(3) . . . . ?
C9MD C9D C10D O11D -173.7(3) . . . . ?
C9MD C9D C10D O14D -57.8(3) . . . . ?
C10D O11D C12D C12E 55.9(3) . . . . ?
C10D O11D C12D O13D 179.9(3) . . . . ?
C10D O14D C15D O16D 7.4(4) . . . . ?
C10D O14D C15D C17D -174.9(3) . . . . ?
O11D C10D O14D C15D -89.7(3) . . . . ?
O11D C12D C12E O1D 65.0(3) . . . . ?
O11D C12D C12E C5AD -177.2(2) . . . . ?
O11D C12D C12E C8AD -50.0(3) . . . . ?
O11D C12D O13D C3D -93.4(3) . . . . ?
C12E O1D O2D C3D 46.2(3) . . . . ?
C12E C5AD C6D C6MD 175.2(3) . . . . ?
C12E C5AD C6D C7D 52.7(4) . . . . ?
C12E C8AD C9D C9MD -179.3(3) . . . . ?
C12E C8AD C9D C10D -54.8(3) . . . . ?
C12E C12D O13D C3D 29.7(4) . . . . ?
O13D C3D C4D C5D 25.7(4) . . . . ?
O13D C12D C12E O1D -54.8(3) . . . . ?
O13D C12D C12E C5AD 63.0(4) . . . . ?
O13D C12D C12E C8AD -169.8(3) . . . . ?
O14D C10D O11D C12D 179.9(3) . . . . ?
O14D C15D C17D C18D 140.8(3) . . . . ?
C15D C17D C18D C19D -61.8(4) . . . . ?
O16D C15D C17D C18D -41.5(5) . . . . ?
C17D C18D C19D O20D 17.2(5) . . . . ?
C17D C18D C19D O21D -163.2(3) . . . . ?
N1P C2P C3P C4P -0.9(8) . . . . ?
C2P N1P C11P C4AP 2.2(6) . . . . ?
C2P N1P C11P C10P -174.1(4) . . . . ?
C2P C3P C4P C4AP 1.4(7) . . . . ?
C3P C4P C4AP C5P 177.3(4) . . . . ?
C3P C4P C4AP C11P -0.1(6) . . . . ?
C4P C4AP C5P C6P -174.7(4) . . . . ?
C4P C4AP C11P N1P -1.8(5) . . . . ?
C4P C4AP C11P C10P 174.5(3) . . . . ?
C4AP C5P C6P C6AP -0.6(6) . . . . ?
C5P C4AP C11P N1P -179.3(3) . . . . ?
C5P C4AP C11P C10P -3.0(5) . . . . ?
C5P C6P C6AP C7P 178.0(4) . . . . ?
C5P C6P C6AP C10P -0.9(6) . . . . ?
C6P C6AP C7P C8P -176.8(4) . . . . ?
C6P C6AP C10P N10P 177.5(4) . . . . ?
C6P C6AP C10P C11P 0.5(5) . . . . ?
C6AP C7P C8P C9P -1.4(7) . . . . ?
C6AP C10P C11P N1P 177.9(3) . . . . ?
C6AP C10P C11P C4AP 1.5(5) . . . . ?
C7P C6AP C10P N10P -1.4(6) . . . . ?
C7P C6AP C10P C11P -178.5(4) . . . . ?
C7P C8P C9P N10P 0.0(7) . . . . ?
C8P C9P N10P C10P 0.7(6) . . . . ?
C9P N10P C10P C6AP 0.0(6) . . . . ?
C9P N10P C10P C11P 177.1(4) . . . . ?
N10P C10P C11P N1P 0.7(5) . . . . ?
N10P C10P C11P C4AP -175.8(3) . . . . ?
C10P C6AP C7P C8P 2.0(6) . . . . ?
C11P N1P C2P C3P -0.9(7) . . . . ?
C11P C4AP C5P C6P 2.6(6) . . . . ?
N1Q C2Q C3Q C4Q 0.8(7) . . . . ?
C2Q N1Q C11Q C4AQ 0.5(5) . . . . ?
C2Q N1Q C11Q C10Q -176.9(3) . . . . ?
C2Q C3Q C4Q C4AQ 0.0(7) . . . . ?
C3Q C4Q C4AQ C5Q 177.2(4) . . . . ?
C3Q C4Q C4AQ C11Q -0.5(6) . . . . ?
C4Q C4AQ C5Q C6Q -176.6(3) . . . . ?
C4Q C4AQ C11Q N1Q 0.2(5) . . . . ?
C4Q C4AQ C11Q C10Q 177.6(3) . . . . ?
C4AQ C5Q C6Q C6AQ -0.3(5) . . . . ?
C5Q C4AQ C11Q N1Q -177.5(3) . . . . ?
C5Q C4AQ C11Q C10Q -0.1(5) . . . . ?
C5Q C6Q C6AQ C7Q 176.7(3) . . . . ?
C5Q C6Q C6AQ C10Q -1.5(5) . . . . ?
C6Q C6AQ C7Q C8Q -177.8(3) . . . . ?
C6Q C6AQ C10Q N10Q 179.5(3) . . . . ?
C6Q C6AQ C10Q C11Q 2.4(4) . . . . ?
C6AQ C7Q C8Q C9Q -1.6(5) . . . . ?
C6AQ C10Q C11Q N1Q 175.9(3) . . . . ?
C6AQ C10Q C11Q C4AQ -1.6(4) . . . . ?
C7Q C6AQ C10Q N10Q 1.2(5) . . . . ?
C7Q C6AQ C10Q C11Q -175.9(3) . . . . ?
C7Q C8Q C9Q N10Q 1.1(5) . . . . ?
C8Q C9Q N10Q C10Q 0.4(5) . . . . ?
C9Q N10Q C10Q C6AQ -1.7(5) . . . . ?
C9Q N10Q C10Q C11Q 175.5(3) . . . . ?
N10Q C10Q C11Q N1Q -1.4(4) . . . . ?
N10Q C10Q C11Q C4AQ -178.8(3) . . . . ?
C10Q C6AQ C7Q C8Q 0.4(5) . . . . ?
C11Q N1Q C2Q C3Q -1.0(6) . . . . ?
C11Q C4AQ C5Q C6Q 1.0(5) . . . . ?
N1R C2R C3R C4R 0.4(9) . . . . ?
C2R N1R C11R C4AR 1.1(6) . . . . ?
C2R N1R C11R C10R -177.5(4) . . . . ?
C2R C3R C4R C4AR -1.3(9) . . . . ?
C3R C4R C4AR C5R 178.6(5) . . . . ?
C3R C4R C4AR C11R 2.0(7) . . . . ?
C4R C4AR C5R C6R -176.0(4) . . . . ?
C4R C4AR C11R N1R -2.0(6) . . . . ?
C4R C4AR C11R C10R 176.7(4) . . . . ?
C4AR C5R C6R C6AR -0.2(6) . . . . ?
C5R C4AR C11R N1R -178.6(4) . . . . ?
C5R C4AR C11R C10R 0.1(6) . . . . ?
C5R C6R C6AR C7R 178.1(4) . . . . ?
C5R C6R C6AR C10R -0.6(6) . . . . ?
C6R C6AR C7R C8R -177.0(4) . . . . ?
C6R C6AR C10R N10R 178.0(3) . . . . ?
C6R C6AR C10R C11R 1.1(5) . . . . ?
C6AR C7R C8R C9R -1.9(6) . . . . ?
C6AR C10R C11R N1R 177.8(3) . . . . ?
C6AR C10R C11R C4AR -0.8(5) . . . . ?
C7R C6AR C10R N10R -0.7(5) . . . . ?
C7R C6AR C10R C11R -177.6(3) . . . . ?
C7R C8R C9R N10R 1.4(6) . . . . ?
C8R C9R N10R C10R -0.4(5) . . . . ?
C9R N10R C10R C6AR 0.1(5) . . . . ?
C9R N10R C10R C11R 177.1(3) . . . . ?
N10R C10R C11R N1R 0.8(5) . . . . ?
N10R C10R C11R C4AR -177.9(3) . . . . ?
C10R C6AR C7R C8R 1.6(6) . . . . ?
C11R N1R C2R C3R -0.4(8) . . . . ?
C11R C4AR C5R C6R 0.5(6) . . . . ?

loop_
_exptl_oxdiff_crystal_face_indexfrac_h
_exptl_oxdiff_crystal_face_indexfrac_k
_exptl_oxdiff_crystal_face_indexfrac_l
_exptl_oxdiff_crystal_face_x
_exptl_oxdiff_crystal_face_y
_exptl_oxdiff_crystal_face_z
0.0002 4.0002 0.4994 0.0031 -0.0351 -0.1450
-1.0016 3.0117 0.0015 0.1258 0.1521 -0.0541
1.0016 3.9882 0.4982 -0.1345 -0.1536 -0.1733
-0.9997 4.0140 1.9976 0.1967 -0.1561 -0.2225
-0.0014 -2.0016 -1.4972 -0.0482 0.2172 0.1606
-2.0013 1.0257 1.4994 0.3272 0.0087 -0.0766
-1.0011 -3.9876 0.0007 0.1532 0.0738 0.1381
1.0012 -4.0122 -0.5006 -0.1406 -0.0834 0.1168
-1.0001 -3.9864 0.9987 0.1905 -0.0859 0.0676
2.0000 -3.0273 -2.9966 -0.3755 0.2084 0.2372
-0.0008 3.9990 -0.4985 -0.0343 0.1245 -0.0746
1.0006 2.9871 -0.4998 -0.1680 -0.0052 -0.0754
0.0001 -0.9999 -0.0001 0.0039 -0.0112 0.0275
1.0027 -4.0103 0.9964 -0.0846 -0.3229 0.0111
